data_7025389
loop_
_publ_author_name
'Delferro, Massimiliano'
'Graiff, Claudia'
'Elviri, Lisa'
'Predieri, Giovanni'

_publ_section_title
;
 Self-assembly of polyoxoselenitopalladate nanostars
 [Pd~15~(\m~3~-SeO~3~)~10~(\m~3~-O)~10~Na]^9-^ and
 their supramolecular pairing in the solid state
;
_journal_coden_ASTM DTARAF
_journal_issue 19
_journal_name_full 'Dalton Transactions'
_journal_page_first 4479
_journal_page_last 4481
_journal_paper_doi 10.1039/b927537a
_journal_volume 39
_journal_year 2010
_chemical_formula_sum 'H72 Na16 O116 Pd30 Se21'
_chemical_formula_weight 7146.58
_space_group_IT_number 9
_symmetry_cell_setting monoclinic
_symmetry_space_group_name_Hall 'C -2yc'
_symmetry_space_group_name_H-M 'C 1 c 1'
_atom_sites_solution_hydrogens geom
_atom_sites_solution_primary direct
_atom_sites_solution_secondary difmap
_audit_creation_method SHELXL-97
_cell_angle_alpha 90.00
_cell_angle_beta 99.4830(10)
_cell_angle_gamma 90.00
_cell_formula_units_Z 4
_cell_length_a 19.6660(15)
_cell_length_b 18.6742(14)
_cell_length_c 36.386(3)
_cell_measurement_reflns_used 999
_cell_measurement_temperature 293(2)
_cell_measurement_theta_max 27
_cell_measurement_theta_min 2
_cell_volume 13180.0(18)
_computing_structure_refinement 'SHELXL-97 (Sheldrick, 1997)'
_computing_structure_solution 'SHELXS-97 (Sheldrick, 1990)'
_diffrn_ambient_temperature 293(2)
_diffrn_measured_fraction_theta_full 0.979
_diffrn_measured_fraction_theta_max 0.979
_diffrn_measurement_device_type 'Smart 1000'
_diffrn_measurement_method 'omega scan'
_diffrn_radiation_monochromator graphite
_diffrn_radiation_source 'fine-focus sealed tube'
_diffrn_radiation_type MoK\a
_diffrn_radiation_wavelength 0.71073
_diffrn_reflns_av_R_equivalents 0.0354
_diffrn_reflns_av_sigmaI/netI 0.0649
_diffrn_reflns_limit_h_max 25
_diffrn_reflns_limit_h_min -25
_diffrn_reflns_limit_k_max 23
_diffrn_reflns_limit_k_min -24
_diffrn_reflns_limit_l_max 45
_diffrn_reflns_limit_l_min -47
_diffrn_reflns_number 63215
_diffrn_reflns_theta_full 28.02
_diffrn_reflns_theta_max 28.02
_diffrn_reflns_theta_min 2.77
_exptl_absorpt_coefficient_mu 9.948
_exptl_absorpt_correction_T_max 1
_exptl_absorpt_correction_T_min 0.697
_exptl_absorpt_correction_type empirical
_exptl_crystal_colour red
_exptl_crystal_density_diffrn 3.602
_exptl_crystal_density_method 'not measured'
_exptl_crystal_description needle
_exptl_crystal_F_000 13080
_exptl_crystal_size_max 0.1
_exptl_crystal_size_mid 0.08
_exptl_crystal_size_min 0.07
_refine_diff_density_max 1.976
_refine_diff_density_min -1.438
_refine_diff_density_rms 0.124
_refine_ls_abs_structure_details 'Flack H D (1983), Acta Cryst. A39, 876-881'
_refine_ls_abs_structure_Flack 0.012(3)
_refine_ls_extinction_method none
_refine_ls_goodness_of_fit_ref 0.798
_refine_ls_hydrogen_treatment mixed
_refine_ls_matrix_type full
_refine_ls_number_parameters 1648
_refine_ls_number_reflns 29190
_refine_ls_number_restraints 2
_refine_ls_restrained_S_all 0.797
_refine_ls_R_factor_all 0.0262
_refine_ls_R_factor_gt 0.0214
_refine_ls_shift/su_max 0.021
_refine_ls_shift/su_mean 0.000
_refine_ls_structure_factor_coef Fsqd
_refine_ls_weighting_details 'calc w=1/[\s^2^(Fo^2^)+(0.0003P)^2^+0.0000P] where P=(Fo^2^+2Fc^2^)/3'
_refine_ls_weighting_scheme calc
_refine_ls_wR_factor_gt 0.0375
_refine_ls_wR_factor_ref 0.0379
_reflns_number_gt 24926
_reflns_number_total 29190
_reflns_threshold_expression >2sigma(I)
_cod_data_source_file b927537a.txt
_cod_data_source_block Pd15nanostar
_cod_depositor_comments
;
 Updated bibliographic information.

 Antanas Vaitkus,
 2019-09-23
;
_cod_original_cell_volume 13180.0(17)
_cod_original_sg_symbol_H-M 'C c'
_cod_database_code 7025389

loop_
_symmetry_equiv_pos_as_xyz
'x, y, z'
'x, -y, z+1/2'
'x+1/2, y+1/2, z'
'x+1/2, -y+1/2, z+1/2'

loop_
_atom_site_label
_atom_site_type_symbol
_atom_site_fract_x
_atom_site_fract_y
_atom_site_fract_z
_atom_site_U_iso_or_equiv
_atom_site_adp_type
_atom_site_occupancy
_atom_site_symmetry_multiplicity
_atom_site_calc_flag
O101 O 0.2391(3) -0.1131(3) 0.97461(13) 0.0423(14) Uani 1 1 d
O102 O 0.1058(3) -0.1111(3) 0.94286(14) 0.0377(13) Uani 1 1 d
O103 O 0.2030(2) -0.1616(3) 0.90541(12) 0.0319(12) Uani 1 1 d
O104 O 0.3246(3) -0.0227(3) 1.01499(12) 0.0343(13) Uani 1 1 d
O105 O 0.4244(2) 0.0718(3) 1.00442(11) 0.0301(12) Uani 1 1 d
O106 O 0.3228(2) 0.1105(2) 1.04056(11) 0.0242(11) Uani 1 1 d
O107 O 0.2139(2) 0.1943(2) 1.03994(12) 0.0261(11) Uani 1 1 d
O108 O 0.0823(2) 0.2006(3) 1.00736(12) 0.0326(13) Uani 1 1 d
O109 O 0.1662(3) 0.3117(2) 1.00309(11) 0.0291(12) Uani 1 1 d
O110 O 0.0050(3) -0.0168(3) 0.93684(14) 0.0391(13) Uani 1 1 d
O111 O -0.0602(2) 0.0842(3) 0.89429(13) 0.0388(14) Uani 1 1 d
O112 O -0.0074(2) 0.1112(3) 0.96399(14) 0.0423(15) Uani 1 1 d
O113 O 0.2646(2) -0.1404(2) 0.84547(12) 0.0266(11) Uani 1 1 d
O114 O 0.3757(2) -0.0634(2) 0.83596(13) 0.0266(11) Uani 1 1 d
O115 O 0.2628(2) -0.0563(2) 0.78445(12) 0.0287(12) Uani 1 1 d
O116 O 0.4860(2) 0.0802(3) 0.94432(13) 0.0345(13) Uani 1 1 d
O117 O 0.4669(2) 0.0294(3) 0.87654(13) 0.0316(12) Uani 1 1 d
O118 O 0.4877(2) 0.1688(2) 0.88769(12) 0.0253(11) Uani 1 1 d
O119 O 0.4222(2) 0.2849(3) 0.85086(12) 0.0307(12) Uani 1 1 d
O120 O 0.3271(3) 0.2725(3) 0.78979(13) 0.0379(13) Uani 1 1 d
O121 O 0.3138(2) 0.3729(2) 0.84101(13) 0.0308(12) Uani 1 1 d
O122 O 0.2327(2) 0.1900(2) 0.74826(12) 0.0253(11) Uani 1 1 d
O123 O 0.1969(3) 0.0530(2) 0.74628(12) 0.0291(12) Uani 1 1 d
O124 O 0.1007(2) 0.1538(2) 0.74255(12) 0.0281(11) Uani 1 1 d
O125 O -0.0607(2) 0.1766(3) 0.83512(13) 0.0300(12) Uani 1 1 d
O126 O 0.0009(2) 0.2127(3) 0.77752(12) 0.0282(11) Uani 1 1 d
O127 O -0.0045(2) 0.3043(2) 0.83355(12) 0.0274(11) Uani 1 1 d
O128 O 0.1736(3) 0.3970(3) 0.94465(12) 0.0417(15) Uani 1 1 d
O129 O 0.2227(2) 0.4149(3) 0.88122(12) 0.0285(11) Uani 1 1 d
O130 O 0.0884(2) 0.3930(2) 0.87909(12) 0.0240(11) Uani 1 1 d
O131 O 0.1827(2) 0.2681(2) 0.89637(11) 0.0195(10) Uani 1 1 d
O132 O 0.0886(2) 0.1855(2) 0.85054(11) 0.0246(11) Uani 1 1 d
O133 O 0.2865(2) 0.2217(3) 0.85803(12) 0.0265(11) Uani 1 1 d
O134 O 0.1915(2) 0.1299(2) 0.81613(11) 0.0241(11) Uani 1 1 d
O135 O 0.3522(2) 0.1098(3) 0.89698(11) 0.0265(11) Uani 1 1 d
O136 O 0.2588(2) 0.0167(2) 0.85666(11) 0.0172(10) Uani 1 1 d
O137 O 0.2849(2) 0.0924(2) 0.95677(11) 0.0219(10) Uani 1 1 d
O138 O 0.1990(2) -0.0043(2) 0.91734(11) 0.0211(10) Uani 1 1 d
O139 O 0.1812(2) 0.1844(2) 0.95742(11) 0.0194(10) Uani 1 1 d
O140 O 0.0950(2) 0.0937(2) 0.91226(10) 0.0207(10) Uani 1 1 d
Na01 Na 0.2170(3) 0.1299(3) 0.88960(12) 0.0986(16) Uani 1 1 d
Se11 Se 0.61933(4) -0.13939(4) 0.774667(18) 0.02282(15) Uani 1 1 d
Se12 Se 0.61669(4) 0.38950(4) 0.618247(18) 0.02586(16) Uani 1 1 d
Se13 Se 0.27181(3) 0.02783(4) 0.633228(18) 0.02252(15) Uani 1 1 d
Se14 Se 0.14475(4) 0.24976(4) 1.032971(18) 0.02327(16) Uani 1 1 d
Se15 Se 0.37717(4) 0.04198(4) 1.037043(17) 0.02371(16) Uani 1 1 d
Se16 Se 0.48085(4) -0.20630(4) 0.618363(18) 0.02404(16) Uani 1 1 d
Se17 Se 0.15471(4) 0.43881(4) 0.902798(18) 0.02394(16) Uani 1 1 d
Se18 Se 0.17941(4) -0.16328(4) 0.948299(19) 0.02790(17) Uani 1 1 d
Se19 Se -0.05182(4) 0.24418(4) 0.806635(19) 0.02386(15) Uani 1 1 d
Se10 Se 0.31361(4) -0.11574(4) 0.812764(18) 0.02205(15) Uani 1 1 d
Pd1 Pd 0.36291(3) 0.02399(3) 0.866859(13) 0.02040(11) Uani 1 1 d
Pd2 Pd 0.25909(3) 0.20313(3) 0.804126(13) 0.02081(11) Uani 1 1 d
Pd3 Pd 0.08933(3) 0.28530(3) 0.864510(13) 0.01945(11) Uani 1 1 d
Pd4 Pd 0.08954(3) 0.14822(3) 0.960223(14) 0.02399(12) Uani 1 1 d
Pd5 Pd 0.26179(3) -0.01063(3) 0.964651(13) 0.02243(12) Uani 1 1 d
Pd6 Pd 0.38609(3) 0.09231(3) 0.950112(13) 0.02024(11) Uani 1 1 d
Pd7 Pd 0.38653(3) 0.19674(3) 0.873913(13) 0.02071(12) Uani 1 1 d
Pd8 Pd 0.25175(3) 0.31674(3) 0.868992(14) 0.02135(12) Uani 1 1 d
Pd9 Pd 0.17603(3) 0.28857(3) 0.950135(13) 0.02079(11) Uani 1 1 d
Pd10 Pd 0.25050(3) 0.14759(3) 0.997440(13) 0.01893(11) Uani 1 1 d
Pd11 Pd 0.23024(3) -0.07048(3) 0.880914(13) 0.02002(11) Uani 1 1 d
Pd12 Pd 0.22582(3) 0.03570(3) 0.801735(13) 0.01982(11) Uani 1 1 d
Pd13 Pd 0.09496(3) 0.16903(3) 0.797745(13) 0.02008(11) Uani 1 1 d
Pd14 Pd 0.01633(3) 0.13532(3) 0.872235(14) 0.02131(12) Uani 1 1 d
Pd15 Pd 0.10316(3) -0.00993(3) 0.926380(14) 0.02301(12) Uani 1 1 d
O201 O 0.4352(2) 0.0589(2) 0.64774(11) 0.0197(10) Uani 1 1 d
O202 O 0.5291(2) -0.0470(2) 0.64296(11) 0.0230(11) Uani 1 1 d
O203 O 0.4917(2) 0.1435(2) 0.60001(12) 0.0256(11) Uani 1 1 d
O204 O 0.5928(2) 0.0391(2) 0.59616(11) 0.0238(11) Uani 1 1 d
O205 O 0.5935(2) 0.2251(2) 0.64136(11) 0.0203(10) Uani 1 1 d
O206 O 0.6923(2) 0.1263(2) 0.63523(11) 0.0221(11) Uani 1 1 d
O207 O 0.6026(2) 0.1959(2) 0.71501(11) 0.0223(10) Uani 1 1 d
O208 O 0.6934(2) 0.0898(3) 0.70910(11) 0.0250(11) Uani 1 1 d
O209 O 0.5043(2) 0.0971(2) 0.71865(11) 0.0195(10) Uani 1 1 d
O210 O 0.5941(2) -0.0173(2) 0.71149(11) 0.0223(10) Uani 1 1 d
O211 O 0.2958(2) 0.0935(2) 0.60613(11) 0.0244(11) Uani 1 1 d
O212 O 0.3217(2) -0.0422(2) 0.62620(12) 0.0251(11) Uani 1 1 d
O213 O 0.3040(2) 0.0560(3) 0.67687(11) 0.0264(11) Uani 1 1 d
O214 O 0.4154(2) -0.1491(2) 0.62095(11) 0.0217(10) Uani 1 1 d
O215 O 0.5312(3) -0.2006(3) 0.66175(12) 0.0338(12) Uani 1 1 d
O216 O 0.5273(2) -0.1647(3) 0.58944(12) 0.0315(12) Uani 1 1 d
O217 O 0.4517(2) 0.1365(3) 0.51961(12) 0.0345(13) Uani 1 1 d
O218 O 0.3530(2) 0.1752(2) 0.55734(11) 0.0224(10) Uani 1 1 d
O219 O 0.4560(3) 0.2637(3) 0.54883(13) 0.0369(13) Uani 1 1 d
O220 O 0.5506(2) 0.0398(3) 0.51386(13) 0.0328(12) Uani 1 1 d
O221 O 0.5942(2) -0.0843(2) 0.54456(12) 0.0276(11) Uani 1 1 d
O222 O 0.6841(2) 0.0212(3) 0.53916(12) 0.0306(12) Uani 1 1 d
O223 O 0.7730(3) 0.1184(3) 0.57550(12) 0.0369(14) Uani 1 1 d
O224 O 0.7890(2) 0.2329(3) 0.62091(12) 0.0291(12) Uani 1 1 d
O225 O 0.8423(2) 0.1056(3) 0.64491(12) 0.0349(13) Uani 1 1 d
O226 O 0.8454(2) 0.0698(3) 0.71819(13) 0.0368(13) Uani 1 1 d
O227 O 0.7797(2) 0.0241(3) 0.77241(12) 0.0292(12) Uani 1 1 d
O228 O 0.7998(3) 0.1630(3) 0.76188(15) 0.0566(17) Uani 1 1 d
O229 O 0.6872(2) -0.0837(2) 0.77178(13) 0.0283(11) Uani 1 1 d
O230 O 0.5942(3) -0.1701(2) 0.73095(12) 0.0320(12) Uani 1 1 d
O231 O 0.5562(2) -0.0819(2) 0.77930(12) 0.0280(11) Uani 1 1 d
O232 O 0.4710(3) 0.0273(3) 0.78704(12) 0.0338(13) Uani 1 1 d
O233 O 0.4743(2) 0.1665(3) 0.78805(13) 0.0351(13) Uani 1 1 d
O234 O 0.3701(2) 0.0986(3) 0.74483(12) 0.0321(12) Uani 1 1 d
O235 O 0.5806(3) 0.2570(3) 0.78565(12) 0.0344(13) Uani 1 1 d
O236 O 0.7045(2) 0.2776(3) 0.76451(15) 0.0416(14) Uani 1 1 d
O237 O 0.5937(3) 0.3499(3) 0.73189(13) 0.0407(14) Uani 1 1 d
O238 O 0.5632(2) 0.3399(3) 0.58704(12) 0.0311(12) Uani 1 1 d
O239 O 0.5822(2) 0.3797(2) 0.65803(12) 0.0292(12) Uani 1 1 d
O240 O 0.6898(2) 0.3391(2) 0.62705(12) 0.0267(11) Uani 1 1 d
Na02 Na 0.5708(3) 0.0920(3) 0.66127(13) 0.1103(17) Uani 1 1 d
Se21 Se 0.41935(3) 0.09792(4) 0.788106(17) 0.02043(15) Uani 1 1 d
Se22 Se 0.61466(4) -0.02054(4) 0.515094(18) 0.02733(17) Uani 1 1 d
Se23 Se -0.05158(4) 0.04966(4) 0.937743(19) 0.02927(17) Uani 1 1 d
Se24 Se 0.51563(3) 0.08822(4) 0.903972(18) 0.02446(16) Uani 1 1 d
Se25 Se 0.83201(4) 0.16131(4) 0.606832(18) 0.02709(17) Uani 1 1 d
Se26 Se 0.17425(4) 0.13301(4) 0.726462(17) 0.02336(15) Uani 1 1 d
Se27 Se 0.40053(4) 0.20455(4) 0.525351(18) 0.02693(17) Uani 1 1 d
Se28 Se 0.83913(4) 0.08481(4) 0.763435(19) 0.02911(17) Uani 1 1 d
Se29 Se 0.63455(4) 0.32175(4) 0.774967(19) 0.02702(16) Uani 1 1 d
Se20 Se 0.37287(4) 0.33465(4) 0.817400(19) 0.02682(16) Uani 1 1 d
Pd16 Pd 0.53221(3) 0.00753(3) 0.747844(13) 0.01943(11) Uani 1 1 d
Pd17 Pd 0.42658(3) -0.04402(3) 0.634768(13) 0.01975(11) Uani 1 1 d
Pd18 Pd 0.52305(3) 0.09036(3) 0.558650(13) 0.02179(12) Uani 1 1 d
Pd19 Pd 0.69071(3) 0.22890(3) 0.630634(14) 0.02183(12) Uani 1 1 d
Pd20 Pd 0.69905(3) 0.18210(3) 0.737817(15) 0.02569(12) Uani 1 1 d
Pd21 Pd 0.40470(3) 0.07917(3) 0.696368(13) 0.01966(11) Uani 1 1 d
Pd22 Pd 0.39541(3) 0.11906(3) 0.603215(13) 0.01954(11) Uani 1 1 d
Pd23 Pd 0.52341(3) 0.24269(3) 0.595263(14) 0.02234(12) Uani 1 1 d
Pd24 Pd 0.59199(3) 0.28664(3) 0.686824(14) 0.02286(12) Uani 1 1 d
Pd25 Pd 0.53973(3) 0.17968(3) 0.750760(13) 0.02153(12) Uani 1 1 d
Pd26 Pd 0.56323(3) -0.10716(3) 0.686254(13) 0.02069(12) Uani 1 1 d
Pd27 Pd 0.56234(3) -0.06343(3) 0.594576(14) 0.02247(12) Uani 1 1 d
Pd28 Pd 0.68667(3) 0.07448(3) 0.587465(14) 0.02240(12) Uani 1 1 d
Pd29 Pd 0.76700(3) 0.09696(3) 0.675836(14) 0.02404(12) Uani 1 1 d
Pd30 Pd 0.68856(3) 0.00232(3) 0.740091(13) 0.02072(11) Uani 1 1 d
Se1A Se 0.36377(5) 0.31945(6) 0.94916(3) 0.0609(3) Uani 1 1 d
O1SE O 0.3531(3) 0.3424(4) 0.99298(15) 0.067(2) Uani 1 1 d
O2SE O 0.3608(4) 0.4059(4) 0.92618(16) 0.077(2) Uani 1 1 d
O3SE O 0.4490(3) 0.3087(4) 0.9506(2) 0.083(2) Uani 1 1 d
Na1 Na 0.28907(14) 0.15115(15) 1.09558(7) 0.0263(6) Uani 1 1 d
Na2 Na -0.00379(13) 0.43585(14) 0.83410(7) 0.0245(6) Uani 1 1 d
Na3 Na 0.53085(13) 0.23445(14) 0.83949(7) 0.0262(6) Uani 1 1 d
Na4 Na 0.24832(16) 0.48060(15) 0.82857(7) 0.0341(7) Uani 1 1 d
Na5 Na 0.25206(14) 0.40094(16) 1.00870(7) 0.0318(7) Uani 1 1 d
Na6 Na 0.29881(14) -0.01684(16) 0.73031(7) 0.0327(7) Uani 1 1 d
Na7 Na 0.00926(14) 0.23066(16) 0.71454(7) 0.0326(7) Uani 1 1 d
Na8 Na 0.24930(14) 0.10377(16) 0.54140(7) 0.0339(7) Uani 1 1 d
Na9 Na 0.49899(15) 0.37657(16) 0.53042(8) 0.0362(7) Uani 1 1 d
Na10 Na 0.50492(16) -0.16708(19) 0.52199(9) 0.0483(9) Uani 1 1 d
Na11 Na 0.4539(2) 0.0477(2) 0.47169(9) 0.0616(10) Uani 1 1 d
Na12 Na -0.0177(2) -0.1296(2) 0.90069(11) 0.0671(11) Uani 1 1 d
Na13 Na 0.33740(19) 0.2393(2) 0.72893(9) 0.0562(10) Uani 1 1 d
Na14 Na 0.6160(3) 0.4624(3) 0.70929(12) 0.0919(15) Uani 1 1 d
O1W O 0.5678(3) 0.3506(3) 0.85919(14) 0.0462(15) Uani 1 1 d
O2W O 0.6352(2) 0.1731(3) 0.86207(14) 0.0438(14) Uani 1 1 d
O3W O 0.3904(3) -0.1020(3) 0.74305(15) 0.0475(15) Uani 1 1 d
O4W O 0.2386(3) -0.1129(4) 0.70228(17) 0.072(2) Uani 1 1 d
O5W O 0.1896(3) -0.0071(3) 0.55076(14) 0.0439(14) Uani 1 1 d
O6W O 0.1373(3) 0.5365(3) 0.83233(13) 0.0495(16) Uani 1 1 d
O7W O 0.2991(3) 0.5746(3) 0.86519(15) 0.0506(16) Uani 1 1 d
O8W O 0.4075(3) -0.2345(3) 0.53729(17) 0.0654(19) Uani 1 1 d
O9W O -0.1210(4) 0.2607(4) 0.7064(2) 0.087(3) Uani 1 1 d
O10W O 0.2613(4) 0.3462(4) 0.70991(19) 0.098(3) Uani 1 1 d
O11W O 0.4315(4) 0.3196(5) 0.7309(2) 0.101(3) Uani 1 1 d
O12W O -0.0471(4) -0.0403(4) 0.8509(2) 0.099(3) Uani 1 1 d
O13W O 0.5602(4) -0.2335(4) 0.4840(2) 0.081(2) Uani 1 1 d
O14W O 0.1617(3) 0.1871(4) 0.54523(18) 0.073(2) Uani 1 1 d
O15W O 0.3313(4) 0.4942(4) 0.9976(2) 0.087(2) Uani 1 1 d
O16W O -0.0240(3) 0.1251(4) 0.6833(2) 0.092(3) Uani 1 1 d
O17W O 0.5343(6) 0.5069(5) 0.7390(2) 0.133(4) Uani 1 1 d
O18W O 0.5810(5) 0.5441(4) 0.6594(2) 0.115(3) Uani 1 1 d
O19W O 0.4007(4) 0.4258(5) 0.5567(4) 0.172(5) Uani 1 1 d
O20W O 0.3036(8) 0.2209(5) 0.6649(3) 0.192(6) Uani 1 1 d
O21W O 0.3858(5) 0.1191(5) 0.4314(2) 0.129(4) Uani 1 1 d
O22W O 0.5455(4) 0.5000(5) 0.5466(3) 0.117(3) Uani 1 1 d
O23W O 0.7551(4) 0.2106(4) 0.83706(18) 0.075(2) Uani 1 1 d
O24W O 0.1901(5) 0.3110(5) 0.5813(2) 0.114(3) Uani 1 1 d
O25W O 0.5446(6) 0.4719(5) 0.8103(2) 0.133(4) Uani 1 1 d
O26W O 0.1751(5) 0.2696(5) 0.6527(3) 0.130(4) Uani 1 1 d
O27W O 0.6403(5) 0.6406(5) 0.6218(3) 0.135(4) Uani 1 1 d
O28W O 0.3368(5) 0.3126(6) 0.5922(3) 0.138(4) Uani 1 1 d
O29W O 0.9012(7) -0.0501(6) 0.7023(3) 0.179(5) Uani 1 1 d
O30W O 0.8115(6) -0.0536(6) 0.5869(3) 0.168(4) Uani 1 1 d
O31W O 0.4993(7) 0.1806(8) 0.4388(4) 0.210(6) Uani 1 1 d
O32W O 0.3625(7) 0.2295(6) 0.4057(3) 0.187(6) Uani 1 1 d
O33W O 0.6735(6) 0.1569(4) 0.9445(2) 0.163(5) Uani 1 1 d

loop_
_atom_site_aniso_label
_atom_site_aniso_U_11
_atom_site_aniso_U_22
_atom_site_aniso_U_33
_atom_site_aniso_U_23
_atom_site_aniso_U_13
_atom_site_aniso_U_12
O101 0.065(4) 0.032(3) 0.030(3) 0.011(2) 0.009(3) -0.010(3)
O102 0.035(3) 0.033(3) 0.049(3) 0.013(3) 0.017(3) -0.005(3)
O103 0.028(3) 0.046(3) 0.021(2) -0.007(2) 0.002(2) -0.004(2)
O104 0.041(3) 0.033(3) 0.024(3) 0.002(2) -0.011(2) 0.008(2)
O105 0.015(2) 0.058(4) 0.013(2) 0.006(2) -0.0082(19) 0.007(2)
O106 0.023(3) 0.031(3) 0.016(2) -0.002(2) -0.003(2) 0.012(2)
O107 0.025(3) 0.030(3) 0.023(2) -0.002(2) 0.000(2) 0.013(2)
O108 0.017(3) 0.058(4) 0.025(3) -0.016(2) 0.011(2) -0.002(2)
O109 0.049(3) 0.026(3) 0.012(2) -0.003(2) 0.005(2) 0.007(2)
O110 0.033(3) 0.048(4) 0.038(3) 0.006(3) 0.010(2) -0.005(3)
O111 0.026(3) 0.063(4) 0.026(3) 0.017(3) 0.001(2) -0.008(3)
O112 0.017(3) 0.063(4) 0.051(3) -0.013(3) 0.019(3) -0.013(3)
O113 0.032(3) 0.025(3) 0.026(2) 0.006(2) 0.012(2) 0.003(2)
O114 0.013(2) 0.025(3) 0.043(3) -0.017(2) 0.007(2) 0.000(2)
O115 0.030(3) 0.027(3) 0.031(3) -0.013(2) 0.010(2) 0.006(2)
O116 0.020(3) 0.059(4) 0.024(3) 0.008(3) 0.000(2) 0.010(3)
O117 0.011(2) 0.041(3) 0.044(3) -0.010(3) 0.007(2) -0.001(2)
O118 0.021(3) 0.029(3) 0.026(3) 0.002(2) 0.002(2) -0.003(2)
O119 0.015(2) 0.045(3) 0.031(3) 0.003(2) 0.001(2) 0.005(2)
O120 0.042(3) 0.052(4) 0.024(3) 0.015(2) 0.017(2) -0.011(3)
O121 0.031(3) 0.015(3) 0.046(3) 0.004(2) 0.004(2) 0.005(2)
O122 0.023(3) 0.028(3) 0.026(3) -0.004(2) 0.007(2) -0.009(2)
O123 0.044(3) 0.026(3) 0.019(2) -0.005(2) 0.011(2) 0.003(2)
O124 0.025(3) 0.038(3) 0.018(2) 0.007(2) -0.005(2) 0.014(2)
O125 0.014(2) 0.029(3) 0.048(3) 0.003(2) 0.007(2) 0.000(2)
O126 0.024(3) 0.033(3) 0.027(3) 0.000(2) 0.003(2) 0.011(2)
O127 0.025(3) 0.029(3) 0.024(2) -0.001(2) -0.006(2) 0.007(2)
O128 0.066(4) 0.042(3) 0.012(2) 0.015(2) -0.005(2) 0.025(3)
O129 0.019(3) 0.037(3) 0.032(3) 0.001(2) 0.011(2) 0.003(2)
O130 0.024(3) 0.018(3) 0.028(3) 0.001(2) -0.001(2) 0.009(2)
O131 0.014(2) 0.027(3) 0.018(2) -0.003(2) 0.0051(19) 0.001(2)
O132 0.031(3) 0.028(3) 0.017(2) -0.001(2) 0.008(2) -0.010(2)
O133 0.014(2) 0.039(3) 0.026(3) 0.000(2) 0.003(2) -0.004(2)
O134 0.024(3) 0.028(3) 0.018(2) 0.000(2) -0.001(2) 0.015(2)
O135 0.023(3) 0.037(3) 0.019(2) 0.003(2) 0.001(2) 0.004(2)
O136 0.009(2) 0.025(3) 0.018(2) -0.0025(19) 0.0044(18) -0.0050(19)
O137 0.018(2) 0.026(3) 0.023(2) 0.000(2) 0.005(2) 0.004(2)
O138 0.017(2) 0.024(3) 0.022(2) 0.003(2) 0.0026(19) 0.001(2)
O139 0.016(2) 0.027(3) 0.014(2) -0.0008(19) -0.0018(18) -0.004(2)
O140 0.033(3) 0.020(2) 0.007(2) -0.0019(19) -0.0006(19) -0.005(2)
Na01 0.109(4) 0.121(4) 0.068(3) -0.002(3) 0.021(3) -0.006(3)
Se11 0.0248(4) 0.0221(4) 0.0203(3) 0.0037(3) -0.0002(3) 0.0004(3)
Se12 0.0318(4) 0.0240(4) 0.0210(4) 0.0026(3) 0.0021(3) -0.0078(3)
Se13 0.0165(3) 0.0332(4) 0.0175(3) 0.0000(3) 0.0015(3) -0.0047(3)
Se14 0.0227(4) 0.0309(4) 0.0166(3) -0.0026(3) 0.0046(3) 0.0060(3)
Se15 0.0231(4) 0.0323(4) 0.0145(3) -0.0001(3) -0.0006(3) 0.0086(3)
Se16 0.0277(4) 0.0209(4) 0.0225(3) -0.0029(3) 0.0010(3) -0.0061(3)
Se17 0.0306(4) 0.0196(4) 0.0204(3) -0.0003(3) 0.0007(3) 0.0017(3)
Se18 0.0411(5) 0.0226(4) 0.0214(3) 0.0022(3) 0.0095(3) -0.0020(3)
Se19 0.0169(3) 0.0302(4) 0.0230(3) -0.0002(3) -0.0011(3) 0.0041(3)
Se10 0.0227(4) 0.0212(4) 0.0232(3) -0.0026(3) 0.0063(3) 0.0019(3)
Pd1 0.0178(3) 0.0245(3) 0.0192(3) -0.0005(2) 0.0040(2) 0.0025(2)
Pd2 0.0193(3) 0.0244(3) 0.0182(3) 0.0016(2) 0.0016(2) 0.0001(2)
Pd3 0.0191(3) 0.0202(3) 0.0185(3) 0.0006(2) 0.0017(2) 0.0021(2)
Pd4 0.0194(3) 0.0335(3) 0.0192(3) -0.0032(2) 0.0037(2) -0.0019(2)
Pd5 0.0263(3) 0.0242(3) 0.0161(2) -0.0002(2) 0.0014(2) 0.0024(2)
Pd6 0.0165(3) 0.0278(3) 0.0157(2) 0.0009(2) 0.0006(2) 0.0044(2)
Pd7 0.0174(3) 0.0243(3) 0.0206(3) -0.0005(2) 0.0038(2) -0.0002(2)
Pd8 0.0192(3) 0.0225(3) 0.0218(3) 0.0028(2) 0.0017(2) 0.0011(2)
Pd9 0.0251(3) 0.0221(3) 0.0145(2) -0.0004(2) 0.0012(2) 0.0032(2)
Pd10 0.0201(3) 0.0227(3) 0.0137(2) 0.0004(2) 0.0021(2) 0.0036(2)
Pd11 0.0203(3) 0.0230(3) 0.0171(2) 0.0000(2) 0.0040(2) -0.0020(2)
Pd12 0.0200(3) 0.0228(3) 0.0171(2) -0.0013(2) 0.0041(2) 0.0019(2)
Pd13 0.0196(3) 0.0241(3) 0.0161(2) 0.0016(2) 0.0014(2) 0.0034(2)
Pd14 0.0173(3) 0.0258(3) 0.0200(3) 0.0009(2) 0.0004(2) -0.0010(2)
Pd15 0.0226(3) 0.0270(3) 0.0202(3) 0.0013(2) 0.0056(2) -0.0019(2)
O201 0.021(2) 0.023(3) 0.014(2) -0.0059(19) 0.0022(19) -0.002(2)
O202 0.019(3) 0.032(3) 0.018(2) -0.002(2) 0.0017(19) -0.005(2)
O203 0.023(3) 0.033(3) 0.021(2) 0.005(2) 0.003(2) -0.004(2)
O204 0.027(3) 0.028(3) 0.019(2) -0.004(2) 0.012(2) -0.009(2)
O205 0.018(2) 0.026(3) 0.017(2) -0.0083(19) 0.0034(19) -0.009(2)
O206 0.016(2) 0.036(3) 0.013(2) -0.005(2) 0.0006(18) -0.003(2)
O207 0.031(3) 0.019(3) 0.015(2) 0.0004(19) -0.004(2) -0.001(2)
O208 0.016(2) 0.041(3) 0.016(2) -0.003(2) -0.0048(19) -0.005(2)
O209 0.021(2) 0.018(2) 0.019(2) 0.0057(19) -0.0004(19) -0.009(2)
O210 0.014(2) 0.030(3) 0.022(2) -0.005(2) 0.0017(19) -0.006(2)
O211 0.024(3) 0.025(3) 0.022(2) 0.003(2) -0.002(2) -0.008(2)
O212 0.023(3) 0.026(3) 0.025(2) -0.017(2) -0.002(2) -0.010(2)
O213 0.023(3) 0.049(3) 0.006(2) -0.006(2) -0.0005(19) -0.008(2)
O214 0.023(3) 0.017(2) 0.023(2) -0.003(2) 0.000(2) -0.007(2)
O215 0.038(3) 0.031(3) 0.029(3) 0.012(2) -0.005(2) -0.006(2)
O216 0.037(3) 0.032(3) 0.026(3) 0.002(2) 0.007(2) -0.013(2)
O217 0.028(3) 0.056(4) 0.017(2) -0.003(2) -0.003(2) -0.003(3)
O218 0.023(3) 0.024(3) 0.020(2) 0.006(2) 0.000(2) -0.003(2)
O219 0.034(3) 0.050(4) 0.026(3) 0.011(3) 0.002(2) -0.005(3)
O220 0.030(3) 0.038(3) 0.032(3) -0.012(2) 0.012(2) -0.009(2)
O221 0.029(3) 0.031(3) 0.024(2) -0.010(2) 0.007(2) -0.012(2)
O222 0.032(3) 0.040(3) 0.022(2) -0.010(2) 0.010(2) -0.011(2)
O223 0.040(3) 0.050(3) 0.022(3) -0.006(2) 0.008(2) -0.030(3)
O224 0.022(3) 0.039(3) 0.026(3) 0.006(2) 0.003(2) -0.012(2)
O225 0.018(3) 0.059(4) 0.026(3) 0.008(3) 0.000(2) 0.002(3)
O226 0.009(2) 0.063(4) 0.038(3) 0.011(3) 0.004(2) 0.012(2)
O227 0.025(3) 0.039(3) 0.022(2) 0.006(2) -0.001(2) -0.008(2)
O228 0.040(4) 0.063(4) 0.056(4) -0.029(3) -0.024(3) 0.009(3)
O229 0.031(3) 0.016(3) 0.036(3) 0.013(2) 0.003(2) 0.009(2)
O230 0.047(3) 0.020(3) 0.023(3) -0.001(2) -0.011(2) -0.007(2)
O231 0.039(3) 0.015(3) 0.034(3) 0.007(2) 0.017(2) 0.005(2)
O232 0.034(3) 0.049(3) 0.022(2) 0.009(2) 0.016(2) 0.001(3)
O233 0.033(3) 0.048(3) 0.029(3) -0.005(3) 0.018(2) 0.000(3)
O234 0.017(3) 0.055(4) 0.023(2) -0.010(2) -0.002(2) -0.004(2)
O235 0.049(3) 0.037(3) 0.022(2) -0.008(2) 0.021(2) -0.006(3)
O236 0.022(3) 0.040(3) 0.061(4) -0.037(3) 0.003(3) -0.002(2)
O237 0.070(4) 0.023(3) 0.032(3) 0.002(2) 0.017(3) -0.002(3)
O238 0.034(3) 0.031(3) 0.025(3) 0.009(2) -0.003(2) -0.021(2)
O239 0.039(3) 0.023(3) 0.025(3) -0.003(2) 0.004(2) -0.005(2)
O240 0.023(3) 0.027(3) 0.034(3) 0.004(2) 0.015(2) -0.009(2)
Na02 0.137(5) 0.107(4) 0.086(3) -0.010(3) 0.013(3) -0.020(4)
Se21 0.0187(4) 0.0265(4) 0.0167(3) -0.0027(3) 0.0049(3) -0.0023(3)
Se22 0.0279(4) 0.0362(4) 0.0192(3) -0.0074(3) 0.0075(3) -0.0070(3)
Se23 0.0190(4) 0.0420(5) 0.0274(4) 0.0004(3) 0.0058(3) -0.0057(3)
Se24 0.0152(3) 0.0347(4) 0.0232(4) 0.0021(3) 0.0023(3) 0.0021(3)
Se25 0.0190(4) 0.0411(5) 0.0215(3) 0.0010(3) 0.0043(3) -0.0088(3)
Se26 0.0247(4) 0.0298(4) 0.0150(3) -0.0007(3) 0.0015(3) 0.0021(3)
Se27 0.0249(4) 0.0349(4) 0.0194(3) 0.0061(3) -0.0008(3) -0.0052(3)
Se28 0.0197(4) 0.0367(4) 0.0282(4) 0.0040(3) -0.0042(3) -0.0045(3)
Se29 0.0318(4) 0.0277(4) 0.0226(4) -0.0058(3) 0.0078(3) -0.0078(3)
Se20 0.0209(4) 0.0316(4) 0.0285(4) 0.0058(3) 0.0057(3) -0.0041(3)
Pd16 0.0179(3) 0.0228(3) 0.0174(3) 0.0012(2) 0.0023(2) -0.0016(2)
Pd17 0.0189(3) 0.0241(3) 0.0158(2) -0.0012(2) 0.0013(2) -0.0051(2)
Pd18 0.0201(3) 0.0290(3) 0.0164(2) -0.0012(2) 0.0033(2) -0.0057(2)
Pd19 0.0214(3) 0.0264(3) 0.0174(3) 0.0009(2) 0.0023(2) -0.0070(2)
Pd20 0.0242(3) 0.0274(3) 0.0242(3) -0.0023(2) 0.0001(2) -0.0046(2)
Pd21 0.0166(3) 0.0273(3) 0.0149(2) -0.0010(2) 0.0024(2) -0.0017(2)
Pd22 0.0184(3) 0.0240(3) 0.0157(2) -0.0003(2) 0.0015(2) -0.0023(2)
Pd23 0.0211(3) 0.0277(3) 0.0181(3) 0.0026(2) 0.0027(2) -0.0055(2)
Pd24 0.0266(3) 0.0240(3) 0.0190(3) -0.0016(2) 0.0071(2) -0.0045(2)
Pd25 0.0244(3) 0.0236(3) 0.0174(3) -0.0008(2) 0.0057(2) -0.0038(2)
Pd26 0.0217(3) 0.0205(3) 0.0192(3) 0.0015(2) 0.0014(2) -0.0008(2)
Pd27 0.0203(3) 0.0272(3) 0.0199(3) -0.0044(2) 0.0032(2) -0.0032(2)
Pd28 0.0203(3) 0.0292(3) 0.0176(3) -0.0021(2) 0.0030(2) -0.0054(2)
Pd29 0.0177(3) 0.0324(3) 0.0214(3) 0.0039(2) 0.0014(2) -0.0039(2)
Pd30 0.0185(3) 0.0262(3) 0.0167(2) 0.0010(2) 0.0004(2) 0.0000(2)
Se1A 0.0490(6) 0.0786(8) 0.0542(6) -0.0055(5) 0.0051(5) -0.0043(6)
O1SE 0.044(4) 0.124(6) 0.035(3) 0.008(4) 0.013(3) 0.015(4)
O2SE 0.090(5) 0.075(5) 0.057(4) 0.017(4) -0.014(4) -0.057(4)
O3SE 0.037(4) 0.114(7) 0.100(6) -0.036(5) 0.018(4) -0.009(4)
Na1 0.0261(15) 0.0341(16) 0.0196(13) 0.0034(12) 0.0066(11) 0.0094(13)
Na2 0.0199(14) 0.0276(15) 0.0248(14) 0.0033(12) 0.0003(11) 0.0076(12)
Na3 0.0227(15) 0.0303(16) 0.0266(14) -0.0030(12) 0.0071(12) -0.0021(12)
Na4 0.0441(19) 0.0276(16) 0.0292(15) 0.0105(13) 0.0019(14) -0.0026(14)
Na5 0.0298(16) 0.0387(18) 0.0281(15) -0.0021(13) 0.0083(13) 0.0011(14)
Na6 0.0339(17) 0.0486(19) 0.0175(14) 0.0025(13) 0.0093(12) -0.0004(15)
Na7 0.0296(16) 0.0405(18) 0.0246(15) 0.0048(13) -0.0043(13) -0.0012(14)
Na8 0.0307(17) 0.0461(19) 0.0235(14) -0.0005(14) 0.0008(13) -0.0110(14)
Na9 0.0297(17) 0.0425(19) 0.0369(17) 0.0020(14) 0.0071(14) -0.0015(14)
Na10 0.0333(18) 0.062(2) 0.047(2) -0.0106(17) -0.0016(15) 0.0007(17)
Na11 0.068(3) 0.060(2) 0.053(2) -0.0167(19) -0.0029(19) -0.008(2)
Na12 0.056(2) 0.076(3) 0.072(3) -0.034(2) 0.018(2) -0.024(2)
Na13 0.058(2) 0.067(3) 0.047(2) 0.0051(18) 0.0178(18) -0.001(2)
Na14 0.118(4) 0.082(3) 0.077(3) 0.002(2) 0.021(3) -0.027(3)
O1W 0.030(3) 0.064(4) 0.043(3) -0.018(3) 0.001(3) -0.026(3)
O2W 0.021(3) 0.066(4) 0.044(3) 0.003(3) 0.005(3) 0.008(3)
O3W 0.026(3) 0.059(4) 0.060(4) 0.007(3) 0.014(3) -0.011(3)
O4W 0.061(5) 0.105(6) 0.051(4) -0.005(4) 0.011(3) -0.043(4)
O5W 0.034(3) 0.055(4) 0.043(3) -0.010(3) 0.009(3) -0.002(3)
O6W 0.061(4) 0.065(4) 0.020(3) -0.008(3) 0.000(3) 0.005(3)
O7W 0.036(3) 0.057(4) 0.053(4) -0.009(3) -0.009(3) -0.007(3)
O8W 0.061(4) 0.061(4) 0.068(4) -0.004(3) -0.006(4) -0.002(4)
O9W 0.065(5) 0.095(6) 0.086(5) -0.026(4) -0.033(4) 0.043(4)
O10W 0.110(7) 0.106(7) 0.075(5) 0.020(5) 0.005(5) 0.043(5)
O11W 0.065(5) 0.129(7) 0.115(7) 0.056(6) 0.037(5) 0.019(5)
O12W 0.115(7) 0.077(6) 0.102(6) -0.041(5) 0.010(5) -0.023(5)
O13W 0.086(6) 0.067(5) 0.088(5) -0.021(4) 0.009(4) 0.009(4)
O14W 0.053(4) 0.088(5) 0.074(5) 0.004(4) 0.002(4) 0.030(4)
O15W 0.093(6) 0.049(4) 0.134(7) 0.002(4) 0.055(5) -0.010(4)
O16W 0.049(4) 0.063(5) 0.150(7) -0.040(5) -0.021(4) -0.014(4)
O17W 0.205(11) 0.103(7) 0.087(6) 0.025(5) 0.016(7) -0.051(7)
O18W 0.156(9) 0.087(6) 0.107(7) -0.016(5) 0.038(6) -0.006(6)
O19W 0.055(6) 0.129(8) 0.312(15) -0.110(9) -0.026(7) 0.026(6)
O20W 0.370(18) 0.111(8) 0.099(7) 0.029(6) 0.050(9) 0.133(10)
O21W 0.151(9) 0.144(8) 0.071(6) -0.025(6) -0.043(6) -0.012(7)
O22W 0.043(5) 0.152(8) 0.151(8) 0.025(7) -0.001(5) -0.046(5)
O23W 0.073(5) 0.079(5) 0.066(4) 0.025(4) -0.003(4) -0.005(4)
O24W 0.113(7) 0.109(7) 0.124(7) 0.006(6) 0.028(6) 0.032(6)
O25W 0.204(11) 0.092(7) 0.096(7) -0.004(5) 0.006(7) 0.031(7)
O26W 0.126(8) 0.126(8) 0.144(9) 0.023(7) 0.039(7) 0.032(7)
O27W 0.142(9) 0.124(8) 0.147(9) 0.017(7) 0.043(7) 0.024(7)
O28W 0.131(8) 0.140(9) 0.142(9) -0.002(7) 0.016(7) 0.031(7)
O29W 0.232(14) 0.104(8) 0.198(11) -0.016(8) 0.023(10) 0.055(9)
O30W 0.179(12) 0.160(11) 0.165(10) 0.005(8) 0.028(9) 0.024(9)
O31W 0.180(12) 0.284(17) 0.178(11) -0.021(11) 0.066(10) -0.112(12)
O32W 0.269(16) 0.157(11) 0.154(10) 0.024(8) 0.095(10) -0.068(10)
O33W 0.320(15) 0.085(6) 0.120(7) -0.042(5) 0.142(9) -0.117(8)

loop_
_atom_type_symbol
_atom_type_description
_atom_type_scat_dispersion_real
_atom_type_scat_dispersion_imag
_atom_type_scat_source
O O 0.0106 0.0060 'International Tables Vol C Tables 4.2.6.8 and 6.1.1.4'
Na Na 0.0362 0.0249 'International Tables Vol C Tables 4.2.6.8 and 6.1.1.4'
Se Se -0.0929 2.2259 'International Tables Vol C Tables 4.2.6.8 and 6.1.1.4'
Pd Pd -0.9988 1.0072 'International Tables Vol C Tables 4.2.6.8 and 6.1.1.4'
H H 0.0000 0.0000 'International Tables Vol C Tables 4.2.6.8 and 6.1.1.4'

loop_
_geom_angle_atom_site_label_1
_geom_angle_atom_site_label_2
_geom_angle_atom_site_label_3
_geom_angle
_geom_angle_site_symmetry_1
_geom_angle_site_symmetry_3
Se18 O101 Pd5 125.8(3) . .
Se18 O101 Na8 123.4(3) . 2
Pd5 O101 Na8 97.4(2) . 2
Se18 O102 Pd15 123.5(3) . .
Se18 O102 Na12 131.1(3) . .
Pd15 O102 Na12 88.5(2) . .
Se18 O103 Pd11 123.4(3) . .
Se15 O104 Pd5 125.0(3) . .
Se15 O104 Na8 128.3(2) . 2
Pd5 O104 Na8 96.0(2) . 2
Se15 O105 Pd6 125.3(2) . .
Se15 O105 Na10 117.7(2) . 2
Pd6 O105 Na10 104.0(2) . 2
Se15 O105 Na11 102.8(2) . 2
Pd6 O105 Na11 78.15(16) . 2
Na10 O105 Na11 124.3(2) 2 2
Se15 O106 Pd10 124.4(2) . .
Se15 O106 Na1 125.8(2) . .
Pd10 O106 Na1 106.58(19) . .
Se14 O107 Pd10 122.0(2) . .
Se14 O107 Na1 133.5(2) . .
Pd10 O107 Na1 104.51(18) . .
Se14 O108 Pd4 126.3(2) . .
Se14 O108 Na9 127.1(2) . 4_455
Pd4 O108 Na9 98.8(2) . 4_455
Se14 O109 Pd9 122.9(2) . .
Se14 O109 Na5 132.9(2) . .
Pd9 O109 Na5 93.10(19) . .
Se23 O110 Pd15 127.8(3) . .
Se23 O110 Na12 125.3(3) . .
Pd15 O110 Na12 92.7(2) . .
Se23 O111 Pd14 125.2(3) . .
Se23 O112 Pd4 127.1(3) . .
Se23 O112 Na9 125.7(3) . 4_455
Pd4 O112 Na9 98.0(2) . 4_455
Se10 O113 Pd11 123.6(2) . .
Se10 O114 Pd1 127.1(2) . .
Se10 O114 Na2 128.8(2) . 3_545
Pd1 O114 Na2 103.65(19) . 3_545
Se10 O115 Pd12 124.8(2) . .
Se10 O115 Na6 119.0(2) . .
Pd12 O115 Na6 99.9(2) . .
Se24 O116 Pd6 124.4(3) . .
Se24 O116 Na11 122.6(3) . 2
Pd6 O116 Na11 76.73(18) . 2
Se24 O117 Pd1 126.9(3) . .
Se24 O117 Na2 132.0(2) . 3_545
Pd1 O117 Na2 101.0(2) . 3_545
Se24 O118 Pd7 124.5(2) . .
Se24 O118 Na3 125.5(2) . .
Pd7 O118 Na3 97.90(18) . .
Se20 O119 Pd7 123.0(2) . .
Se20 O119 Na3 120.2(2) . .
Pd7 O119 Na3 97.5(2) . .
Se20 O119 Na12 108.0(3) . 3
Pd7 O119 Na12 111.4(2) . 3
Na3 O119 Na12 92.64(18) . 3
Se20 O120 Pd2 127.2(2) . .
Se20 O120 Na13 128.5(3) . .
Pd2 O120 Na13 104.0(2) . .
Se20 O121 Pd8 123.8(2) . .
Se20 O121 Na4 130.2(3) . .
Pd8 O121 Na4 100.5(2) . .
Se26 O122 Pd2 126.6(2) . .
Se26 O122 Na13 130.2(2) . .
Pd2 O122 Na13 98.81(19) . .
Se26 O123 Pd12 125.3(2) . .
Se26 O123 Na6 121.4(2) . .
Pd12 O123 Na6 92.48(19) . .
Se26 O123 Na14 105.3(2) . 3_445
Pd12 O123 Na14 117.8(2) . 3_445
Na6 O123 Na14 89.16(19) . 3_445
Se26 O124 Pd13 123.9(2) . .
Se26 O124 Na7 128.0(2) . .
Pd13 O124 Na7 100.11(19) . .
Se19 O125 Pd14 124.5(2) . .
Se19 O126 Pd13 121.4(2) . .
Se19 O126 Na7 134.8(3) . .
Pd13 O126 Na7 101.72(19) . .
Se19 O127 Pd3 125.2(3) . .
Se19 O127 Na2 132.8(2) . .
Pd3 O127 Na2 99.63(19) . .
Se17 O128 Pd9 122.9(3) . .
Se17 O128 Na5 144.0(3) . .
Pd9 O128 Na5 86.48(16) . .
Se17 O129 Pd8 128.0(3) . .
Se17 O129 Na4 121.0(2) . .
Pd8 O129 Na4 100.74(19) . .
Se17 O130 Pd3 125.9(2) . .
Se17 O130 Na2 128.6(2) . .
Pd3 O130 Na2 100.85(19) . .
Pd8 O131 Pd3 105.33(19) . .
Pd8 O131 Pd9 123.2(2) . .
Pd3 O131 Pd9 109.05(18) . .
Pd8 O131 Na01 100.76(18) . .
Pd3 O131 Na01 108.5(2) . .
Pd9 O131 Na01 109.2(2) . .
Pd3 O132 Pd14 109.1(2) . .
Pd3 O132 Pd13 114.1(2) . .
Pd14 O132 Pd13 118.8(2) . .
Pd3 O132 Na01 104.5(2) . .
Pd14 O132 Na01 105.19(19) . .
Pd13 O132 Na01 103.51(19) . .
Pd8 O133 Pd2 108.2(2) . .
Pd8 O133 Pd7 120.5(2) . .
Pd2 O133 Pd7 109.8(2) . .
Pd8 O133 Na01 106.4(2) . .
Pd2 O133 Na01 104.3(2) . .
Pd7 O133 Na01 106.5(2) . .
Pd12 O134 Pd2 106.2(2) . .
Pd12 O134 Pd13 124.7(2) . .
Pd2 O134 Pd13 107.4(2) . .
Pd12 O134 Na01 104.5(2) . .
Pd2 O134 Na01 101.5(2) . .
Pd13 O134 Na01 110.1(2) . .
Pd6 O135 Pd1 111.2(2) . .
Pd6 O135 Pd7 117.7(2) . .
Pd1 O135 Pd7 110.6(2) . .
Pd6 O135 Na01 107.2(2) . .
Pd1 O135 Na01 104.8(2) . .
Pd7 O135 Na01 104.2(2) . .
Pd11 O136 Pd1 109.1(2) . .
Pd11 O136 Pd12 121.1(2) . .
Pd1 O136 Pd12 108.54(17) . .
Pd11 O136 Na01 109.02(19) . .
Pd1 O136 Na01 104.2(2) . .
Pd12 O136 Na01 103.6(2) . .
Pd5 O137 Pd10 105.94(19) . .
Pd5 O137 Pd6 105.32(19) . .
Pd10 O137 Pd6 122.7(2) . .
Pd5 O137 Na01 106.9(2) . .
Pd10 O137 Na01 111.1(2) . .
Pd6 O137 Na01 103.93(19) . .
Pd5 O138 Pd15 109.51(19) . .
Pd5 O138 Pd11 109.3(2) . .
Pd15 O138 Pd11 119.3(2) . .
Pd5 O138 Na01 106.2(2) . .
Pd15 O138 Na01 107.2(2) . .
Pd11 O138 Na01 104.48(19) . .
Pd10 O139 Pd4 112.3(2) . .
Pd10 O139 Pd9 117.7(2) . .
Pd4 O139 Pd9 108.9(2) . .
Pd10 O139 Na01 106.1(2) . .
Pd4 O139 Na01 106.50(19) . .
Pd9 O139 Na01 104.50(19) . .
Pd15 O140 Pd4 106.06(17) . .
Pd15 O140 Pd14 123.8(2) . .
Pd4 O140 Pd14 105.8(2) . .
Pd15 O140 Na01 106.1(2) . .
Pd4 O140 Na01 107.8(2) . .
Pd14 O140 Na01 106.37(18) . .
O133 Na01 O134 64.83(17) . .
O133 Na01 O136 95.9(2) . .
O134 Na01 O136 63.88(17) . .
O133 Na01 O135 62.83(18) . .
O134 Na01 O135 97.1(2) . .
O136 Na01 O135 63.22(18) . .
O133 Na01 O131 64.03(18) . .
O134 Na01 O131 94.8(2) . .
O136 Na01 O131 156.3(2) . .
O135 Na01 O131 112.9(2) . .
O133 Na01 O137 111.1(2) . .
O134 Na01 O137 155.3(3) . .
O136 Na01 O137 93.4(2) . .
O135 Na01 O137 61.98(17) . .
O131 Na01 O137 105.2(2) . .
O133 Na01 O138 151.7(3) . .
O134 Na01 O138 111.0(2) . .
O136 Na01 O138 60.17(17) . .
O135 Na01 O138 91.2(2) . .
O131 Na01 O138 142.4(2) . .
O137 Na01 O138 60.07(17) . .
O133 Na01 O140 148.3(3) . .
O134 Na01 O140 105.9(2) . .
O136 Na01 O140 107.0(2) . .
O135 Na01 O140 147.6(2) . .
O131 Na01 O140 87.92(19) . .
O137 Na01 O140 89.46(18) . .
O138 Na01 O140 59.53(16) . .
O133 Na01 O132 91.5(2) . .
O134 Na01 O132 59.63(16) . .
O136 Na01 O132 112.3(2) . .
O135 Na01 O132 152.0(2) . .
O131 Na01 O132 59.07(17) . .
O137 Na01 O132 144.1(2) . .
O138 Na01 O132 110.8(2) . .
O140 Na01 O132 59.91(16) . .
O133 Na01 O139 111.8(2) . .
O134 Na01 O139 147.2(2) . .
O136 Na01 O139 145.0(2) . .
O135 Na01 O139 110.3(2) . .
O131 Na01 O139 58.57(16) . .
O137 Na01 O139 57.50(15) . .
O138 Na01 O139 86.70(17) . .
O140 Na01 O139 58.50(14) . .
O132 Na01 O139 88.67(18) . .
O133 Na01 Pd2 31.99(11) . .
O134 Na01 Pd2 32.92(12) . .
O136 Na01 Pd2 77.24(14) . .
O135 Na01 Pd2 76.90(14) . .
O131 Na01 Pd2 79.18(15) . .
O137 Na01 Pd2 137.2(2) . .
O138 Na01 Pd2 136.31(19) . .
O140 Na01 Pd2 133.32(19) . .
O132 Na01 Pd2 75.24(13) . .
O139 Na01 Pd2 136.9(2) . .
O133 Na01 Pd8 31.06(12) . .
O134 Na01 Pd8 78.62(16) . .
O136 Na01 Pd8 126.25(17) . .
O135 Na01 Pd8 86.44(17) . .
O131 Na01 Pd8 32.99(11) . .
O137 Na01 Pd8 110.78(18) . .
O138 Na01 Pd8 170.33(19) . .
O140 Na01 Pd8 119.88(19) . .
O132 Na01 Pd8 74.49(15) . .
O139 Na01 Pd8 85.31(15) . .
Pd2 Na01 Pd8 52.10(7) . .
O230 Se11 O231 102.0(2) . .
O230 Se11 O229 105.0(2) . .
O231 Se11 O229 102.5(2) . .
O238 Se12 O239 102.7(2) . .
O238 Se12 O240 103.7(2) . .
O239 Se12 O240 102.8(2) . .
O211 Se13 O213 103.0(2) . .
O211 Se13 O212 104.5(2) . .
O213 Se13 O212 104.3(2) . .
O108 Se14 O109 104.7(2) . .
O108 Se14 O107 104.1(2) . .
O109 Se14 O107 103.6(2) . .
O106 Se15 O104 103.4(2) . .
O106 Se15 O105 103.2(2) . .
O104 Se15 O105 105.1(2) . .
O106 Se15 Na11 140.83(15) . 2
O104 Se15 Na11 68.36(18) . 2
O105 Se15 Na11 48.17(18) . 2
O214 Se16 O216 103.9(2) . .
O214 Se16 O215 103.8(2) . .
O216 Se16 O215 104.7(2) . .
O130 Se17 O128 105.3(2) . .
O130 Se17 O129 103.3(2) . .
O128 Se17 O129 102.6(2) . .
O101 Se18 O103 104.0(2) . .
O101 Se18 O102 104.2(3) . .
O103 Se18 O102 103.6(2) . .
O125 Se19 O127 104.5(2) . .
O125 Se19 O126 105.2(2) . .
O127 Se19 O126 105.0(2) . .
O114 Se10 O113 104.7(2) . .
O114 Se10 O115 103.2(2) . .
O113 Se10 O115 104.6(2) . .
O114 Se10 Na6 94.29(17) . .
O113 Se10 Na6 139.64(16) . .
O115 Se10 Na6 35.51(15) . .
O135 Pd1 O117 93.47(19) . .
O135 Pd1 O136 87.64(17) . .
O117 Pd1 O136 178.88(18) . .
O135 Pd1 O114 178.97(18) . .
O117 Pd1 O114 85.55(18) . .
O136 Pd1 O114 93.34(17) . .
O135 Pd1 Pd6 34.34(12) . .
O117 Pd1 Pd6 80.52(13) . .
O136 Pd1 Pd6 100.35(11) . .
O114 Pd1 Pd6 145.55(14) . .
O135 Pd1 Pd11 101.00(13) . .
O117 Pd1 Pd11 144.44(14) . .
O136 Pd1 Pd11 34.97(12) . .
O114 Pd1 Pd11 80.00(12) . .
Pd6 Pd1 Pd11 93.396(18) . .
O135 Pd1 Na2 137.11(14) . 3_545
O117 Pd1 Na2 44.18(14) . 3_545
O136 Pd1 Na2 134.74(12) . 3_545
O114 Pd1 Na2 41.87(13) . 3_545
Pd6 Pd1 Na2 120.58(5) . 3_545
Pd11 Pd1 Na2 117.84(5) . 3_545
O135 Pd1 Na01 44.06(15) . .
O117 Pd1 Na01 137.44(16) . .
O136 Pd1 Na01 43.68(14) . .
O114 Pd1 Na01 136.91(15) . .
Pd6 Pd1 Na01 64.86(7) . .
Pd11 Pd1 Na01 65.33(8) . .
Na2 Pd1 Na01 172.38(8) 3_545 .
O133 Pd2 O120 93.48(19) . .
O133 Pd2 O134 89.18(18) . .
O120 Pd2 O134 176.79(19) . .
O133 Pd2 O122 176.66(19) . .
O120 Pd2 O122 83.57(18) . .
O134 Pd2 O122 93.82(17) . .
O133 Pd2 Pd8 35.80(14) . .
O120 Pd2 Pd8 82.87(14) . .
O134 Pd2 Pd8 100.34(12) . .
O122 Pd2 Pd8 141.77(13) . .
O133 Pd2 Pd12 102.70(14) . .
O120 Pd2 Pd12 140.62(15) . .
O134 Pd2 Pd12 36.67(12) . .
O122 Pd2 Pd12 80.61(13) . .
Pd8 Pd2 Pd12 129.54(2) . .
O133 Pd2 Na13 132.35(14) . .
O120 Pd2 Na13 41.59(15) . .
O134 Pd2 Na13 135.32(13) . .
O122 Pd2 Na13 45.32(14) . .
Pd8 Pd2 Na13 122.75(7) . .
Pd12 Pd2 Na13 106.78(6) . .
O133 Pd2 Na01 43.68(16) . .
O120 Pd2 Na01 136.87(16) . .
O134 Pd2 Na01 45.63(14) . .
O122 Pd2 Na01 139.39(15) . .
Pd8 Pd2 Na01 64.61(8) . .
Pd12 Pd2 Na01 65.04(8) . .
Na13 Pd2 Na01 163.63(11) . .
O132 Pd3 O131 87.93(18) . .
O132 Pd3 O127 93.22(19) . .
O131 Pd3 O127 178.64(18) . .
O132 Pd3 O130 179.02(19) . .
O131 Pd3 O130 93.04(17) . .
O127 Pd3 O130 85.80(18) . .
O132 Pd3 Pd14 35.89(12) . .
O131 Pd3 Pd14 100.89(12) . .
O127 Pd3 Pd14 79.67(13) . .
O130 Pd3 Pd14 143.64(13) . .
O132 Pd3 Pd8 98.80(13) . .
O131 Pd3 Pd8 37.31(12) . .
O127 Pd3 Pd8 143.02(13) . .
O130 Pd3 Pd8 82.05(13) . .
Pd14 Pd3 Pd8 127.84(2) . .
O132 Pd3 Na2 136.41(14) . .
O131 Pd3 Na2 134.24(13) . .
O127 Pd3 Na2 44.80(14) . .
O130 Pd3 Na2 42.67(13) . .
Pd14 Pd3 Na2 121.63(5) . .
Pd8 Pd3 Na2 109.76(5) . .
O139 Pd4 O108 94.18(18) . .
O139 Pd4 O140 87.06(17) . .
O108 Pd4 O140 178.76(18) . .
O139 Pd4 O112 178.97(19) . .
O108 Pd4 O112 84.80(19) . .
O140 Pd4 O112 93.97(19) . .
O139 Pd4 Pd9 35.78(13) . .
O108 Pd4 Pd9 79.09(15) . .
O140 Pd4 Pd9 102.04(12) . .
O112 Pd4 Pd9 143.67(16) . .
O139 Pd4 Pd15 99.32(13) . .
O108 Pd4 Pd15 142.83(16) . .
O140 Pd4 Pd15 36.57(12) . .
O112 Pd4 Pd15 81.59(15) . .
Pd9 Pd4 Pd15 129.11(2) . .
O139 Pd4 Pd10 33.92(12) . .
O108 Pd4 Pd10 81.12(13) . .
O140 Pd4 Pd10 99.84(13) . .
O112 Pd4 Pd10 145.78(15) . .
Pd9 Pd4 Pd10 62.968(17) . .
Pd15 Pd4 Pd10 91.113(19) . .
O139 Pd4 Na9 134.15(13) . 4_455
O108 Pd4 Na9 45.38(15) . 4_455
O140 Pd4 Na9 133.43(13) . 4_455
O112 Pd4 Na9 44.97(15) . 4_455
Pd9 Pd4 Na9 124.00(6) . 4_455
Pd15 Pd4 Na9 104.49(6) . 4_455
Pd10 Pd4 Na9 106.54(5) . 4_455
O138 Pd5 O137 86.62(18) . .
O138 Pd5 O101 95.2(2) . .
O137 Pd5 O101 177.86(18) . .
O138 Pd5 O104 176.57(19) . .
O137 Pd5 O104 96.66(18) . .
O101 Pd5 O104 81.5(2) . .
O138 Pd5 Pd15 35.44(12) . .
O137 Pd5 Pd15 99.29(12) . .
O101 Pd5 Pd15 81.54(16) . .
O104 Pd5 Pd15 142.33(15) . .
O138 Pd5 Pd11 35.67(13) . .
O137 Pd5 Pd11 102.18(12) . .
O101 Pd5 Pd11 79.96(14) . .
O104 Pd5 Pd11 143.66(14) . .
Pd15 Pd5 Pd11 64.279(16) . .
O138 Pd5 Pd10 101.52(13) . .
O137 Pd5 Pd10 37.06(12) . .
O101 Pd5 Pd10 141.11(15) . .
O104 Pd5 Pd10 80.63(14) . .
Pd15 Pd5 Pd10 92.053(19) . .
Pd11 Pd5 Pd10 131.27(2) . .
O138 Pd5 Pd6 101.90(13) . .
O137 Pd5 Pd6 37.73(12) . .
O101 Pd5 Pd6 142.59(16) . .
O104 Pd5 Pd6 81.38(15) . .
Pd15 Pd5 Pd6 129.63(2) . .
Pd11 Pd5 Pd6 94.889(18) . .
Pd10 Pd5 Pd6 67.189(17) . .
O138 Pd5 Na8 130.39(14) . 2
O137 Pd5 Na8 132.01(13) . 2
O101 Pd5 Na8 45.85(15) . 2
O104 Pd5 Na8 46.33(15) . 2
Pd15 Pd5 Na8 99.53(5) . 2
Pd11 Pd5 Na8 125.76(5) . 2
Pd10 Pd5 Na8 98.62(5) . 2
Pd6 Pd5 Na8 127.71(5) . 2
O135 Pd6 O116 95.41(18) . .
O135 Pd6 O105 177.60(19) . .
O116 Pd6 O105 82.47(18) . .
O135 Pd6 O137 86.40(18) . .
O116 Pd6 O137 173.5(2) . .
O105 Pd6 O137 95.58(17) . .
O135 Pd6 Na11 117.99(15) . 2
O116 Pd6 Na11 61.92(16) . 2
O105 Pd6 Na11 60.01(16) . 2
O137 Pd6 Na11 111.78(15) . 2
O135 Pd6 Pd5 96.71(14) . .
O116 Pd6 Pd5 136.59(15) . .
O105 Pd6 Pd5 84.13(14) . .
O137 Pd6 Pd5 36.95(13) . .
Na11 Pd6 Pd5 75.62(8) 2 .
O135 Pd6 Pd1 34.47(14) . .
O116 Pd6 Pd1 81.28(14) . .
O105 Pd6 Pd1 143.62(14) . .
O137 Pd6 Pd1 96.95(12) . .
Na11 Pd6 Pd1 83.63(7) 2 .
Pd5 Pd6 Pd1 85.703(18) . .
O135 Pd6 Na10 138.22(15) . 2
O116 Pd6 Na10 65.29(15) . 2
O105 Pd6 Na10 41.68(15) . 2
O137 Pd6 Na10 117.05(13) . 2
Na11 Pd6 Na10 86.48(9) 2 2
Pd5 Pd6 Na10 123.16(5) . 2
Pd1 Pd6 Na10 145.85(6) . 2
O135 Pd7 O133 85.78(18) . .
O135 Pd7 O119 179.46(19) . .
O133 Pd7 O119 94.70(18) . .
O135 Pd7 O118 94.15(18) . .
O133 Pd7 O118 177.25(18) . .
O119 Pd7 O118 85.38(18) . .
O135 Pd7 Na3 133.82(14) . .
O133 Pd7 Na3 133.67(13) . .
O119 Pd7 Na3 45.86(14) . .
O118 Pd7 Na3 45.18(13) . .
O135 Pd7 Na01 44.18(15) . .
O133 Pd7 Na01 42.05(15) . .
O119 Pd7 Na01 136.27(15) . .
O118 Pd7 Na01 138.17(15) . .
Na3 Pd7 Na01 165.54(9) . .
O133 Pd8 O121 96.19(18) . .
O133 Pd8 O129 176.38(19) . .
O121 Pd8 O129 81.59(18) . .
O133 Pd8 O131 88.76(18) . .
O121 Pd8 O131 174.50(18) . .
O129 Pd8 O131 93.59(17) . .
O133 Pd8 Pd2 36.02(13) . .
O121 Pd8 Pd2 82.36(13) . .
O129 Pd8 Pd2 145.65(13) . .
O131 Pd8 Pd2 100.41(12) . .
O133 Pd8 Pd3 101.54(13) . .
O121 Pd8 Pd3 138.48(14) . .
O129 Pd8 Pd3 81.97(13) . .
O131 Pd8 Pd3 37.36(12) . .
Pd2 Pd8 Pd3 90.382(18) . .
O133 Pd8 Na4 135.18(14) . .
O121 Pd8 Na4 43.90(14) . .
O129 Pd8 Na4 44.00(14) . .
O131 Pd8 Na4 130.61(13) . .
Pd2 Pd8 Na4 106.19(5) . .
Pd3 Pd8 Na4 101.16(5) . .
O133 Pd8 Na01 42.54(15) . .
O121 Pd8 Na01 138.73(15) . .
O129 Pd8 Na01 139.64(15) . .
O131 Pd8 Na01 46.24(14) . .
Pd2 Pd8 Na01 63.29(7) . .
Pd3 Pd8 Na01 67.66(8) . .
Na4 Pd8 Na01 163.52(9) . .
O139 Pd9 O109 95.41(17) . .
O139 Pd9 O128 177.54(19) . .
O109 Pd9 O128 82.88(18) . .
O139 Pd9 O131 86.14(17) . .
O109 Pd9 O131 177.71(18) . .
O128 Pd9 O131 95.63(18) . .
O139 Pd9 Pd4 35.34(12) . .
O109 Pd9 Pd4 85.92(14) . .
O128 Pd9 Pd4 145.86(16) . .
O131 Pd9 Pd4 94.41(12) . .
O139 Pd9 Na5 123.69(13) . .
O109 Pd9 Na5 47.69(15) . .
O128 Pd9 Na5 53.86(14) . .
O131 Pd9 Na5 132.49(13) . .
Pd4 Pd9 Na5 131.89(5) . .
O139 Pd10 O107 97.29(17) . .
O139 Pd10 O137 84.81(17) . .
O107 Pd10 O137 174.85(19) . .
O139 Pd10 O106 178.61(18) . .
O107 Pd10 O106 81.35(17) . .
O137 Pd10 O106 96.56(17) . .
O139 Pd10 Pd5 97.44(13) . .
O107 Pd10 Pd5 137.86(14) . .
O137 Pd10 Pd5 37.00(13) . .
O106 Pd10 Pd5 83.79(12) . .
O139 Pd10 Pd4 33.81(12) . .
O107 Pd10 Pd4 82.56(13) . .
O137 Pd10 Pd4 96.82(12) . .
O106 Pd10 Pd4 145.86(13) . .
Pd5 Pd10 Pd4 88.314(19) . .
O139 Pd10 Na1 139.23(13) . .
O107 Pd10 Na1 42.02(13) . .
O137 Pd10 Na1 135.45(13) . .
O106 Pd10 Na1 39.44(12) . .
Pd5 Pd10 Na1 112.17(5) . .
Pd4 Pd10 Na1 117.17(5) . .
O136 Pd11 O138 85.82(17) . .
O136 Pd11 O113 95.59(17) . .
O138 Pd11 O113 177.57(18) . .
O136 Pd11 O103 178.47(18) . .
O138 Pd11 O103 95.48(18) . .
O113 Pd11 O103 83.08(18) . .
O136 Pd11 Pd5 96.45(12) . .
O138 Pd11 Pd5 34.99(12) . .
O113 Pd11 Pd5 142.70(13) . .
O103 Pd11 Pd5 84.19(13) . .
O136 Pd11 Pd1 35.96(12) . .
O138 Pd11 Pd1 96.41(13) . .
O113 Pd11 Pd1 83.64(13) . .
O103 Pd11 Pd1 142.87(14) . .
Pd5 Pd11 Pd1 85.747(18) . .
O134 Pd12 O115 176.28(19) . .
O134 Pd12 O136 87.86(17) . .
O115 Pd12 O136 94.91(18) . .
O134 Pd12 O123 93.97(17) . .
O115 Pd12 O123 83.19(18) . .
O136 Pd12 O123 177.44(18) . .
O134 Pd12 Pd2 37.08(13) . .
O115 Pd12 Pd2 139.80(14) . .
O136 Pd12 Pd2 96.54(12) . .
O123 Pd12 Pd2 83.88(13) . .
O134 Pd12 Na6 132.74(14) . .
O115 Pd12 Na6 43.56(14) . .
O136 Pd12 Na6 127.65(12) . .
O123 Pd12 Na6 49.83(14) . .
Pd2 Pd12 Na6 101.41(5) . .
O134 Pd12 Na01 43.96(14) . .
O115 Pd12 Na01 138.88(16) . .
O136 Pd12 Na01 43.97(14) . .
O123 Pd12 Na01 137.92(15) . .
Pd2 Pd12 Na01 63.05(8) . .
Na6 Pd12 Na01 155.61(10) . .
O132 Pd13 O134 86.62(18) . .
O132 Pd13 O126 95.14(18) . .
O134 Pd13 O126 176.56(19) . .
O132 Pd13 O124 178.86(19) . .
O134 Pd13 O124 94.22(17) . .
O126 Pd13 O124 83.98(17) . .
O132 Pd13 Na7 135.32(14) . .
O134 Pd13 Na7 135.09(13) . .
O126 Pd13 Na7 42.36(13) . .
O124 Pd13 Na7 43.65(13) . .
O132 Pd14 O125 93.55(18) . .
O132 Pd14 O111 179.0(2) . .
O125 Pd14 O111 85.46(19) . .
O132 Pd14 O140 87.50(18) . .
O125 Pd14 O140 178.17(18) . .
O111 Pd14 O140 93.49(18) . .
O132 Pd14 Pd3 34.99(13) . .
O125 Pd14 Pd3 84.50(13) . .
O111 Pd14 Pd3 144.49(16) . .
O140 Pd14 Pd3 95.52(12) . .
O138 Pd15 O102 97.11(19) . .
O138 Pd15 O140 86.78(18) . .
O102 Pd15 O140 175.55(19) . .
O138 Pd15 O110 178.72(19) . .
O102 Pd15 O110 82.0(2) . .
O140 Pd15 O110 94.0(2) . .
O138 Pd15 Pd5 35.05(12) . .
O102 Pd15 Pd5 83.65(15) . .
O140 Pd15 Pd5 98.45(13) . .
O110 Pd15 Pd5 143.74(15) . .
O138 Pd15 Pd4 99.00(13) . .
O102 Pd15 Pd4 139.20(15) . .
O140 Pd15 Pd4 37.37(11) . .
O110 Pd15 Pd4 81.08(15) . .
Pd5 Pd15 Pd4 88.505(19) . .
O138 Pd15 Na12 131.06(15) . .
O102 Pd15 Na12 54.45(17) . .
O140 Pd15 Na12 124.13(15) . .
O110 Pd15 Na12 49.10(17) . .
Pd5 Pd15 Na12 136.81(8) . .
Pd4 Pd15 Na12 129.02(7) . .
Pd21 O201 Pd17 111.6(2) . .
Pd21 O201 Pd22 118.2(2) . .
Pd17 O201 Pd22 109.99(18) . .
Pd21 O201 Na02 103.11(19) . .
Pd17 O201 Na02 108.0(2) . .
Pd22 O201 Na02 105.0(2) . .
Pd26 O202 Pd17 109.9(2) . .
Pd26 O202 Pd27 120.0(2) . .
Pd17 O202 Pd27 110.0(2) . .
Pd26 O202 Na02 107.2(2) . .
Pd17 O202 Na02 105.2(2) . .
Pd27 O202 Na02 103.2(2) . .
Pd22 O203 Pd18 110.5(2) . .
Pd22 O203 Pd23 123.0(2) . .
Pd18 O203 Pd23 105.14(19) . .
Pd22 O203 Na02 107.4(2) . .
Pd18 O203 Na02 103.9(2) . .
Pd23 O203 Na02 105.2(2) . .
Pd18 O204 Pd27 105.6(2) . .
Pd18 O204 Pd28 105.94(19) . .
Pd27 O204 Pd28 125.5(2) . .
Pd18 O204 Na02 103.5(2) . .
Pd27 O204 Na02 106.7(2) . .
Pd28 O204 Na02 107.6(2) . .
Pd24 O205 Pd19 106.35(19) . .
Pd24 O205 Pd23 119.3(2) . .
Pd19 O205 Pd23 111.97(19) . .
Pd24 O205 Na02 106.50(19) . .
Pd19 O205 Na02 107.1(2) . .
Pd23 O205 Na02 104.9(2) . .
Pd19 O206 Pd28 114.4(2) . .
Pd19 O206 Pd29 109.9(2) . .
Pd28 O206 Pd29 116.6(2) . .
Pd19 O206 Na02 104.8(2) . .
Pd28 O206 Na02 105.1(2) . .
Pd29 O206 Na02 104.8(2) . .
Pd20 O207 Pd25 111.80(19) . .
Pd20 O207 Pd24 110.2(2) . .
Pd25 O207 Pd24 116.9(2) . .
Pd20 O207 Na02 107.4(2) . .
Pd25 O207 Na02 105.6(2) . .
Pd24 O207 Na02 104.11(19) . .
Pd20 O208 Pd30 114.33(19) . .
Pd20 O208 Pd29 105.6(2) . .
Pd30 O208 Pd29 119.6(2) . .
Pd20 O208 Na02 106.6(2) . .
Pd30 O208 Na02 104.6(2) . .
Pd29 O208 Na02 105.04(19) . .
Pd25 O209 Pd21 125.9(2) . .
Pd25 O209 Pd16 107.21(19) . .
Pd21 O209 Pd16 103.70(18) . .
Pd25 O209 Na02 108.7(2) . .
Pd21 O209 Na02 104.5(2) . .
Pd16 O209 Na02 105.1(2) . .
Pd26 O210 Pd16 109.5(2) . .
Pd26 O210 Pd30 126.0(2) . .
Pd16 O210 Pd30 103.16(18) . .
Pd26 O210 Na02 108.8(2) . .
Pd16 O210 Na02 102.5(2) . .
Pd30 O210 Na02 104.5(2) . .
Se13 O211 Pd22 124.4(2) . .
Se13 O211 Na8 122.4(2) . .
Pd22 O211 Na8 98.32(18) . .
Se13 O212 Pd17 126.4(2) . .
Se13 O212 Na1 128.5(2) . 2_554
Pd17 O212 Na1 104.4(2) . 2_554
Se13 O213 Pd21 125.8(2) . .
Se13 O213 Na6 121.8(3) . .
Pd21 O213 Na6 90.39(17) . .
Se16 O214 Pd17 124.9(2) . .
Se16 O214 Na1 133.6(2) . 2_554
Pd17 O214 Na1 99.59(18) . 2_554
Se16 O215 Pd26 123.4(3) . .
Se16 O215 Na7 123.2(3) . 3_545
Pd26 O215 Na7 101.1(2) . 3_545
Se16 O216 Pd27 125.9(3) . .
Se16 O216 Na10 126.5(3) . .
Pd27 O216 Na10 96.55(19) . .
Se27 O217 Pd18 127.3(2) . .
Se27 O217 Na11 134.6(3) . .
Pd18 O217 Na11 97.0(2) . .
Se27 O218 Pd22 122.2(2) . .
Se27 O218 Na8 123.3(2) . .
Pd22 O218 Na8 97.37(18) . .
Se27 O219 Pd23 125.6(3) . .
Se27 O219 Na9 131.4(3) . .
Pd23 O219 Na9 101.0(2) . .
Se22 O220 Pd18 125.9(3) . .
Se22 O220 Na11 127.4(3) . .
Pd18 O220 Na11 102.1(2) . .
Se22 O221 Pd27 124.4(3) . .
Se22 O221 Na10 118.5(2) . .
Pd27 O221 Na10 96.53(19) . .
Se22 O222 Pd28 125.7(3) . .
Se22 O222 Na5 120.8(2) . 4_554
Pd28 O222 Na5 99.8(2) . 4_554
Se25 O223 Pd28 124.2(2) . .
Se25 O223 Na5 137.0(2) . 4_554
Pd28 O223 Na5 98.45(19) . 4_554
Se25 O224 Pd19 124.0(3) . .
Se25 O224 Na1 124.8(2) . 4_554
Pd19 O224 Na1 99.5(2) . 4_554
Se25 O225 Pd29 120.1(3) . .
Se28 O226 Pd29 121.5(2) . .
Se28 O227 Pd30 126.6(2) . .
Se28 O227 Na4 132.8(2) . 3_545
Pd30 O227 Na4 95.80(19) . 3_545
Se28 O228 Pd20 125.5(3) . .
Se11 O229 Pd30 127.9(3) . .
Se11 O229 Na4 120.8(2) . 3_545
Pd30 O229 Na4 92.30(19) . 3_545
Se11 O230 Pd26 124.3(3) . .
Se11 O230 Na7 123.9(2) . 3_545
Pd26 O230 Na7 97.94(18) . 3_545
Se11 O231 Pd16 125.3(2) . .
Se11 O231 Na2 128.4(2) . 3_545
Pd16 O231 Na2 104.08(19) . 3_545
Se21 O232 Pd16 126.1(2) . .
Se21 O232 Na2 126.7(2) . 3_545
Pd16 O232 Na2 107.0(2) . 3_545
Se21 O233 Pd25 124.9(3) . .
Se21 O233 Na3 128.6(2) . .
Pd25 O233 Na3 101.3(2) . .
Se21 O234 Pd21 125.6(2) . .
Se21 O234 Na6 112.9(2) . .
Pd21 O234 Na6 85.47(17) . .
Se21 O234 Na13 106.2(2) . .
Pd21 O234 Na13 95.10(19) . .
Na6 O234 Na13 131.0(2) . .
Se29 O235 Pd25 124.8(2) . .
Se29 O235 Na3 132.5(3) . .
Pd25 O235 Na3 102.7(2) . .
Se29 O236 Pd20 123.6(3) . .
Se29 O237 Pd24 120.3(3) . .
Se29 O237 Na14 120.8(3) . .
Pd24 O237 Na14 102.8(2) . .
Se12 O238 Pd23 127.3(2) . .
Se12 O238 Na9 128.2(3) . .
Pd23 O238 Na9 103.2(2) . .
Se12 O239 Pd24 121.0(2) . .
Se12 O239 Na14 119.1(2) . .
Pd24 O239 Na14 99.1(2) . .
Se12 O240 Pd19 124.2(2) . .
Se12 O240 Na1 126.1(2) . 4_554
Pd19 O240 Na1 96.07(19) . 4_554
O209 Na02 O205 108.1(2) . .
O209 Na02 O204 152.8(3) . .
O205 Na02 O204 92.6(2) . .
O209 Na02 O203 110.5(3) . .
O205 Na02 O203 62.36(18) . .
O204 Na02 O203 63.31(18) . .
O209 Na02 O201 63.27(18) . .
O205 Na02 O201 111.8(2) . .
O204 Na02 O201 93.0(2) . .
O203 Na02 O201 60.67(18) . .
O209 Na02 O210 63.14(17) . .
O205 Na02 O210 150.3(2) . .
O204 Na02 O210 106.5(2) . .
O203 Na02 O210 146.8(3) . .
O201 Na02 O210 90.2(2) . .
O209 Na02 O208 89.84(19) . .
O205 Na02 O208 91.0(2) . .
O204 Na02 O208 107.7(2) . .
O203 Na02 O208 150.0(3) . .
O201 Na02 O208 148.6(2) . .
O210 Na02 O208 61.86(18) . .
O209 Na02 O207 59.83(16) . .
O205 Na02 O207 60.26(16) . .
O204 Na02 O207 147.2(3) . .
O203 Na02 O207 111.8(2) . .
O201 Na02 O207 113.1(2) . .
O210 Na02 O207 93.32(19) . .
O208 Na02 O207 58.97(17) . .
O209 Na02 O202 93.3(2) . .
O205 Na02 O202 150.5(2) . .
O204 Na02 O202 61.59(16) . .
O203 Na02 O202 91.6(2) . .
O201 Na02 O202 59.84(17) . .
O210 Na02 O202 58.03(16) . .
O208 Na02 O202 109.5(2) . .
O207 Na02 O202 148.8(2) . .
O209 Na02 O206 145.5(2) . .
O205 Na02 O206 59.89(17) . .
O204 Na02 O206 60.61(17) . .
O203 Na02 O206 92.7(2) . .
O201 Na02 O206 150.0(2) . .
O210 Na02 O206 109.9(2) . .
O208 Na02 O206 60.22(17) . .
O207 Na02 O206 88.4(2) . .
O202 Na02 O206 111.7(2) . .
O209 Na02 Pd18 136.2(2) . .
O205 Na02 Pd18 75.97(15) . .
O204 Na02 Pd18 31.92(12) . .
O203 Na02 Pd18 31.39(11) . .
O201 Na02 Pd18 74.66(14) . .
O210 Na02 Pd18 131.08(19) . .
O208 Na02 Pd18 133.9(2) . .
O207 Na02 Pd18 135.5(2) . .
O202 Na02 Pd18 74.54(14) . .
O206 Na02 Pd18 75.39(14) . .
O209 Na02 Pd21 31.86(11) . .
O205 Na02 Pd21 110.7(2) . .
O204 Na02 Pd21 124.3(2) . .
O203 Na02 Pd21 83.46(18) . .
O201 Na02 Pd21 31.65(10) . .
O210 Na02 Pd21 77.38(15) . .
O208 Na02 Pd21 121.02(18) . .
O207 Na02 Pd21 84.90(16) . .
O202 Na02 Pd21 77.25(16) . .
O206 Na02 Pd21 170.4(2) . .
Pd18 Na02 Pd21 104.84(14) . .
O233 Se21 O232 102.0(2) . .
O233 Se21 O234 105.1(2) . .
O232 Se21 O234 103.8(2) . .
O222 Se22 O221 104.7(2) . .
O222 Se22 O220 104.0(2) . .
O221 Se22 O220 103.4(2) . .
O222 Se22 Na10 140.89(17) . .
O221 Se22 Na10 36.50(16) . .
O220 Se22 Na10 93.30(17) . .
O112 Se23 O110 103.9(3) . .
O112 Se23 O111 103.8(3) . .
O110 Se23 O111 103.3(2) . .
O117 Se24 O116 102.5(2) . .
O117 Se24 O118 104.8(2) . .
O116 Se24 O118 104.5(2) . .
O223 Se25 O225 103.5(2) . .
O223 Se25 O224 104.8(2) . .
O225 Se25 O224 103.3(2) . .
O122 Se26 O123 104.4(2) . .
O122 Se26 O124 104.5(2) . .
O123 Se26 O124 103.6(2) . .
O122 Se26 Na14 150.22(18) . 3_445
O123 Se26 Na14 46.18(18) . 3_445
O124 Se26 Na14 89.84(18) . 3_445
O217 Se27 O219 102.2(2) . .
O217 Se27 O218 104.7(2) . .
O219 Se27 O218 104.3(2) . .
O228 Se28 O226 102.8(3) . .
O228 Se28 O227 105.3(3) . .
O226 Se28 O227 103.9(2) . .
O235 Se29 O236 105.4(2) . .
O235 Se29 O237 102.2(2) . .
O236 Se29 O237 102.6(3) . .
O235 Se29 Na14 133.4(2) . .
O236 Se29 Na14 101.9(2) . .
O237 Se29 Na14 34.46(19) . .
O121 Se20 O120 104.2(2) . .
O121 Se20 O119 102.9(2) . .
O120 Se20 O119 103.6(2) . .
O121 Se20 Na12 81.74(18) . 3
O120 Se20 Na12 147.12(18) . 3
O119 Se20 Na12 44.29(18) . 3
O210 Pd16 O209 89.23(18) . .
O210 Pd16 O231 94.11(18) . .
O209 Pd16 O231 176.63(17) . .
O210 Pd16 O232 176.34(19) . .
O209 Pd16 O232 94.42(18) . .
O231 Pd16 O232 82.23(18) . .
O210 Pd16 Pd30 38.56(12) . .
O209 Pd16 Pd30 99.51(12) . .
O231 Pd16 Pd30 83.39(13) . .
O232 Pd16 Pd30 140.05(14) . .
O210 Pd16 Pd21 102.50(12) . .
O209 Pd16 Pd21 38.27(12) . .
O231 Pd16 Pd21 140.05(14) . .
O232 Pd16 Pd21 80.60(14) . .
Pd30 Pd16 Pd21 130.72(2) . .
O210 Pd16 Pd25 102.95(13) . .
O209 Pd16 Pd25 36.20(12) . .
O231 Pd16 Pd25 142.71(13) . .
O232 Pd16 Pd25 79.96(14) . .
Pd30 Pd16 Pd25 89.630(19) . .
Pd21 Pd16 Pd25 68.000(17) . .
O210 Pd16 Pd26 34.92(12) . .
O209 Pd16 Pd26 104.58(12) . .
O231 Pd16 Pd26 78.07(12) . .
O232 Pd16 Pd26 143.48(15) . .
Pd30 Pd16 Pd26 67.473(17) . .
Pd21 Pd16 Pd26 95.242(18) . .
Pd25 Pd16 Pd26 132.24(2) . .
O210 Pd16 Na2 136.33(14) . 3_545
O209 Pd16 Na2 134.18(13) . 3_545
O231 Pd16 Na2 42.53(13) . 3_545
O232 Pd16 Na2 40.01(14) . 3_545
Pd30 Pd16 Na2 113.88(4) . 3_545
Pd21 Pd16 Na2 115.06(4) . 3_545
Pd25 Pd16 Na2 111.00(5) . 3_545
Pd26 Pd16 Na2 116.52(5) . 3_545
O210 Pd16 Na02 45.85(16) . .
O209 Pd16 Na02 43.41(15) . .
O231 Pd16 Na02 139.91(15) . .
O232 Pd16 Na02 137.81(17) . .
Pd30 Pd16 Na02 66.19(9) . .
Pd21 Pd16 Na02 64.61(9) . .
Pd25 Pd16 Na02 65.72(8) . .
Pd26 Pd16 Na02 66.71(8) . .
Na2 Pd16 Na02 176.67(9) 3_545 .
O202 Pd17 O201 86.91(18) . .
O202 Pd17 O214 94.39(18) . .
O201 Pd17 O214 178.65(18) . .
O202 Pd17 O212 179.35(18) . .
O201 Pd17 O212 93.73(18) . .
O214 Pd17 O212 84.96(17) . .
O202 Pd17 Pd26 34.76(12) . .
O201 Pd17 Pd26 100.68(12) . .
O214 Pd17 Pd26 80.62(12) . .
O212 Pd17 Pd26 145.02(13) . .
O202 Pd17 Na1 138.27(14) . 2_554
O201 Pd17 Na1 133.40(14) . 2_554
O214 Pd17 Na1 45.25(13) . 2_554
O212 Pd17 Na1 41.09(13) . 2_554
Pd26 Pd17 Na1 122.94(5) . 2_554
O203 Pd18 O204 89.21(17) . .
O203 Pd18 O217 93.03(19) . .
O204 Pd18 O217 176.82(19) . .
O203 Pd18 O220 176.1(2) . .
O204 Pd18 O220 94.66(19) . .
O217 Pd18 O220 83.1(2) . .
O203 Pd18 Pd23 37.28(13) . .
O204 Pd18 Pd23 100.94(12) . .
O217 Pd18 Pd23 82.20(14) . .
O220 Pd18 Pd23 141.11(14) . .
O203 Pd18 Pd27 102.94(13) . .
O204 Pd18 Pd27 37.14(12) . .
O217 Pd18 Pd27 139.89(15) . .
O220 Pd18 Pd27 80.36(14) . .
Pd23 Pd18 Pd27 131.05(2) . .
O203 Pd18 Pd28 102.56(13) . .
O204 Pd18 Pd28 37.28(12) . .
O217 Pd18 Pd28 143.87(14) . .
O220 Pd18 Pd28 80.49(14) . .
Pd23 Pd18 Pd28 90.741(19) . .
Pd27 Pd18 Pd28 67.912(17) . .
O203 Pd18 Pd22 34.58(13) . .
O204 Pd18 Pd22 103.67(11) . .
O217 Pd18 Pd22 77.06(13) . .
O220 Pd18 Pd22 143.76(13) . .
Pd23 Pd18 Pd22 65.601(17) . .
Pd27 Pd18 Pd22 95.662(18) . .
Pd28 Pd18 Pd22 131.56(2) . .
O203 Pd18 Na11 135.33(15) . .
O204 Pd18 Na11 131.11(14) . .
O217 Pd18 Na11 46.00(15) . .
O220 Pd18 Na11 41.22(15) . .
Pd23 Pd18 Na11 126.30(7) . .
Pd27 Pd18 Na11 101.96(7) . .
Pd28 Pd18 Na11 121.06(7) . .
Pd22 Pd18 Na11 106.59(7) . .
O203 Pd18 Na02 44.67(16) . .
O204 Pd18 Na02 44.54(15) . .
O217 Pd18 Na02 137.61(16) . .
O220 Pd18 Na02 139.20(17) . .
Pd23 Pd18 Na02 65.26(8) . .
Pd27 Pd18 Na02 65.83(8) . .
Pd28 Pd18 Na02 66.38(9) . .
Pd22 Pd18 Na02 65.35(9) . .
Na11 Pd18 Na02 163.35(11) . .
O206 Pd19 O224 92.86(19) . .
O206 Pd19 O205 87.16(18) . .
O224 Pd19 O205 178.91(17) . .
O206 Pd19 O240 178.64(18) . .
O224 Pd19 O240 87.16(19) . .
O205 Pd19 O240 92.80(17) . .
O206 Pd19 Pd29 35.67(12) . .
O224 Pd19 Pd29 74.78(13) . .
O205 Pd19 Pd29 104.67(13) . .
O240 Pd19 Pd29 143.17(13) . .
O206 Pd19 Pd24 106.29(12) . .
O224 Pd19 Pd24 142.19(13) . .
O205 Pd19 Pd24 36.87(11) . .
O240 Pd19 Pd24 72.96(12) . .
Pd29 Pd19 Pd24 102.23(2) . .
O206 Pd19 Na1 134.26(14) . 4_554
O224 Pd19 Na1 43.91(14) . 4_554
O205 Pd19 Na1 136.38(14) . 4_554
O240 Pd19 Na1 46.16(13) . 4_554
Pd29 Pd19 Na1 117.41(5) . 4_554
Pd24 Pd19 Na1 117.62(5) . 4_554
O207 Pd20 O208 85.75(18) . .
O207 Pd20 O236 93.34(18) . .
O208 Pd20 O236 177.3(2) . .
O207 Pd20 O228 177.6(2) . .
O208 Pd20 O228 92.24(19) . .
O236 Pd20 O228 88.7(2) . .
O207 Pd20 Pd29 104.63(12) . .
O208 Pd20 Pd29 37.51(12) . .
O236 Pd20 Pd29 140.77(15) . .
O228 Pd20 Pd29 74.43(15) . .
O207 Pd20 Pd24 35.07(12) . .
O208 Pd20 Pd24 104.20(12) . .
O236 Pd20 Pd24 73.77(15) . .
O228 Pd20 Pd24 147.16(18) . .
Pd29 Pd20 Pd24 101.69(2) . .
O207 Pd20 Pd25 34.12(12) . .
O208 Pd20 Pd25 95.27(12) . .
O236 Pd20 Pd25 85.32(14) . .
O228 Pd20 Pd25 145.03(17) . .
Pd29 Pd20 Pd25 128.04(2) . .
Pd24 Pd20 Pd25 62.442(17) . .
O201 Pd21 O209 88.51(17) . .
O201 Pd21 O234 177.86(18) . .
O209 Pd21 O234 93.61(17) . .
O201 Pd21 O213 93.91(17) . .
O209 Pd21 O213 175.94(17) . .
O234 Pd21 O213 83.95(17) . .
O201 Pd21 Na6 123.67(13) . .
O209 Pd21 Na6 126.64(12) . .
O234 Pd21 Na6 54.69(15) . .
O213 Pd21 Na6 49.33(13) . .
O201 Pd21 Pd16 96.87(13) . .
O209 Pd21 Pd16 38.03(12) . .
O234 Pd21 Pd16 84.69(13) . .
O213 Pd21 Pd16 138.22(14) . .
Na6 Pd21 Pd16 92.17(5) . .
O201 Pd21 Na13 129.67(14) . .
O209 Pd21 Na13 96.69(14) . .
O234 Pd21 Na13 50.31(16) . .
O213 Pd21 Na13 84.28(15) . .
Na6 Pd21 Na13 92.38(8) . .
Pd16 Pd21 Na13 117.42(6) . .
O201 Pd21 Na02 45.24(14) . .
O209 Pd21 Na02 43.65(14) . .
O234 Pd21 Na02 136.90(15) . .
O213 Pd21 Na02 139.05(14) . .
Na6 Pd21 Na02 148.11(10) . .
Pd16 Pd21 Na02 64.81(8) . .
Na13 Pd21 Na02 117.30(10) . .
O203 Pd22 O201 85.83(18) . .
O203 Pd22 O211 179.56(18) . .
O201 Pd22 O211 94.41(17) . .
O203 Pd22 O218 95.73(17) . .
O201 Pd22 O218 177.20(18) . .
O211 Pd22 O218 84.01(17) . .
O203 Pd22 Pd18 34.88(13) . .
O201 Pd22 Pd18 94.55(12) . .
O211 Pd22 Pd18 144.71(12) . .
O218 Pd22 Pd18 85.47(12) . .
O203 Pd22 Na8 134.83(13) . .
O201 Pd22 Na8 131.76(13) . .
O211 Pd22 Na8 44.78(12) . .
O218 Pd22 Na8 45.79(13) . .
Pd18 Pd22 Na8 107.33(5) . .
O203 Pd23 O219 94.7(2) . .
O203 Pd23 O205 87.55(18) . .
O219 Pd23 O205 177.59(19) . .
O203 Pd23 O238 173.82(19) . .
O219 Pd23 O238 85.3(2) . .
O205 Pd23 O238 92.37(18) . .
O203 Pd23 Pd18 37.58(12) . .
O219 Pd23 Pd18 82.24(15) . .
O205 Pd23 Pd18 99.15(12) . .
O238 Pd23 Pd18 136.53(14) . .
O203 Pd23 Na9 137.51(14) . .
O219 Pd23 Na9 43.75(15) . .
O205 Pd23 Na9 133.87(13) . .
O238 Pd23 Na9 41.69(14) . .
Pd18 Pd23 Na9 112.31(5) . .
O203 Pd23 Na02 44.06(15) . .
O219 Pd23 Na02 138.79(17) . .
O205 Pd23 Na02 43.49(15) . .
O238 Pd23 Na02 135.63(16) . .
Pd18 Pd23 Na02 64.62(8) . .
Na9 Pd23 Na02 172.68(10) . .
O207 Pd24 O205 85.55(17) . .
O207 Pd24 O237 95.43(18) . .
O205 Pd24 O237 177.9(2) . .
O207 Pd24 O239 179.41(19) . .
O205 Pd24 O239 94.44(18) . .
O237 Pd24 O239 84.56(19) . .
O207 Pd24 Pd20 34.74(13) . .
O205 Pd24 Pd20 91.75(13) . .
O237 Pd24 Pd20 88.00(15) . .
O239 Pd24 Pd20 144.68(14) . .
O207 Pd24 Pd19 91.10(13) . .
O205 Pd24 Pd19 36.78(12) . .
O237 Pd24 Pd19 141.20(16) . .
O239 Pd24 Pd19 88.55(13) . .
Pd20 Pd24 Pd19 76.021(19) . .
O207 Pd24 Na14 134.91(14) . .
O205 Pd24 Na14 136.64(14) . .
O237 Pd24 Na14 41.85(15) . .
O239 Pd24 Na14 44.92(15) . .
Pd20 Pd24 Na14 113.25(9) . .
Pd19 Pd24 Na14 113.63(8) . .
O207 Pd25 O209 85.89(17) . .
O207 Pd25 O235 94.50(18) . .
O209 Pd25 O235 175.2(2) . .
O207 Pd25 O233 178.1(2) . .
O209 Pd25 O233 95.69(18) . .
O235 Pd25 O233 84.01(19) . .
O207 Pd25 Pd16 99.37(13) . .
O209 Pd25 Pd16 36.60(12) . .
O235 Pd25 Pd16 138.83(15) . .
O233 Pd25 Pd16 82.57(15) . .
O207 Pd25 Pd20 34.08(12) . .
O209 Pd25 Pd20 100.31(12) . .
O235 Pd25 Pd20 77.63(14) . .
O233 Pd25 Pd20 146.21(14) . .
Pd16 Pd25 Pd20 92.83(2) . .
O207 Pd25 Na3 135.77(13) . .
O209 Pd25 Na3 135.95(12) . .
O235 Pd25 Na3 42.50(13) . .
O233 Pd25 Na3 43.04(15) . .
Pd16 Pd25 Na3 108.70(5) . .
Pd20 Pd25 Na3 109.50(5) . .
O202 Pd26 O210 85.67(18) . .
O202 Pd26 O230 177.58(19) . .
O210 Pd26 O230 95.29(18) . .
O202 Pd26 O215 95.75(18) . .
O210 Pd26 O215 178.37(18) . .
O230 Pd26 O215 83.26(18) . .
O202 Pd26 Pd16 95.65(13) . .
O210 Pd26 Pd16 35.61(12) . .
O230 Pd26 Pd16 83.90(13) . .
O215 Pd26 Pd16 143.22(14) . .
O202 Pd26 Pd17 35.31(12) . .
O210 Pd26 Pd17 97.07(13) . .
O230 Pd26 Pd17 142.28(15) . .
O215 Pd26 Pd17 83.68(14) . .
Pd16 Pd26 Pd17 85.772(18) . .
O202 Pd26 Na7 131.78(14) . 3_545
O210 Pd26 Na7 134.74(13) . 3_545
O230 Pd26 Na7 46.34(14) . 3_545
O215 Pd26 Na7 43.63(13) . 3_545
Pd16 Pd26 Na7 105.94(5) . 3_545
Pd17 Pd26 Na7 103.15(5) . 3_545
O202 Pd27 O204 88.13(17) . .
O202 Pd27 O216 93.99(18) . .
O204 Pd27 O216 175.81(19) . .
O202 Pd27 O221 177.57(18) . .
O204 Pd27 O221 94.21(17) . .
O216 Pd27 O221 83.63(18) . .
O202 Pd27 Pd18 97.45(13) . .
O204 Pd27 Pd18 37.29(13) . .
O216 Pd27 Pd18 138.66(14) . .
O221 Pd27 Pd18 84.08(14) . .
O202 Pd27 Na10 132.24(14) . .
O204 Pd27 Na10 129.86(13) . .
O216 Pd27 Na10 46.46(14) . .
O221 Pd27 Na10 45.47(14) . .
Pd18 Pd27 Na10 99.84(6) . .
O206 Pd28 O223 93.68(18) . .
O206 Pd28 O222 178.21(19) . .
O223 Pd28 O222 84.97(18) . .
O206 Pd28 O204 86.73(17) . .
O223 Pd28 O204 173.4(2) . .
O222 Pd28 O204 94.75(18) . .
O206 Pd28 Pd18 98.57(13) . .
O223 Pd28 Pd18 136.79(15) . .
O222 Pd28 Pd18 83.21(14) . .
O204 Pd28 Pd18 36.78(13) . .
O206 Pd28 Na5 135.18(14) . 4_554
O223 Pd28 Na5 45.54(14) . 4_554
O222 Pd28 Na5 44.00(14) . 4_554
O204 Pd28 Na5 131.43(13) . 4_554
Pd18 Pd28 Na5 102.20(5) . 4_554
O206 Pd29 O225 94.85(18) . .
O206 Pd29 O208 87.09(17) . .
O225 Pd29 O208 177.56(18) . .
O206 Pd29 O226 178.2(2) . .
O225 Pd29 O226 84.75(18) . .
O208 Pd29 O226 93.26(17) . .
O206 Pd29 Pd19 34.48(13) . .
O225 Pd29 Pd19 88.65(14) . .
O208 Pd29 Pd19 92.13(13) . .
O226 Pd29 Pd19 143.73(16) . .
O206 Pd29 Pd20 92.49(12) . .
O225 Pd29 Pd20 141.35(15) . .
O208 Pd29 Pd20 36.88(13) . .
O226 Pd29 Pd20 86.75(14) . .
Pd19 Pd29 Pd20 76.481(19) . .
O229 Pd30 O210 93.09(19) . .
O229 Pd30 O227 85.40(19) . .
O210 Pd30 O227 175.31(17) . .
O229 Pd30 O208 177.89(19) . .
O210 Pd30 O208 89.02(17) . .
O227 Pd30 O208 92.50(18) . .
O229 Pd30 Pd16 82.28(13) . .
O210 Pd30 Pd16 38.28(12) . .
O227 Pd30 Pd16 137.04(13) . .
O208 Pd30 Pd16 99.47(12) . .
O229 Pd30 Na4 50.39(15) . 3_545
O210 Pd30 Na4 129.82(13) . 3_545
O227 Pd30 Na4 46.30(13) . 3_545
O208 Pd30 Na4 127.99(13) . 3_545
Pd16 Pd30 Na4 96.55(6) . 3_545
O3SE Se1A O1SE 106.1(3) . .
O3SE Se1A O2SE 94.4(4) . .
O1SE Se1A O2SE 102.0(3) . .
O3SE Se1A Na12 42.2(3) . 3
O1SE Se1A Na12 129.7(2) . 3
O2SE Se1A Na12 57.8(3) . 3
Se1A O1SE Na5 124.8(3) . .
Se1A O2SE Na12 88.7(3) . 3
Se1A O3SE Na12 108.8(4) . 3
O106 Na1 O224 130.8(2) . 4_455
O106 Na1 O212 91.74(18) . 2
O224 Na1 O212 128.81(19) 4_455 2
O106 Na1 O240 142.4(2) . 4_455
O224 Na1 O240 72.16(17) 4_455 4_455
O212 Na1 O240 91.13(17) 2 4_455
O106 Na1 O107 67.37(16) . .
O224 Na1 O107 88.96(18) 4_455 .
O212 Na1 O107 139.3(2) 2 .
O240 Na1 O107 86.68(17) 4_455 .
O106 Na1 O214 84.62(16) . 2
O224 Na1 O214 86.21(17) 4_455 2
O212 Na1 O214 68.67(16) 2 2
O240 Na1 O214 130.80(18) 4_455 2
O107 Na1 O214 137.73(18) . 2
O106 Na1 Pd19 143.86(14) . 4_455
O224 Na1 Pd19 36.60(12) 4_455 4_455
O212 Na1 Pd19 121.83(14) 2 4_455
O240 Na1 Pd19 37.77(11) 4_455 4_455
O107 Na1 Pd19 77.63(12) . 4_455
O214 Na1 Pd19 118.05(13) 2 4_455
O106 Na1 Pd17 81.52(12) . 2
O224 Na1 Pd17 114.80(14) 4_455 2
O212 Na1 Pd17 34.54(12) 2 2
O240 Na1 Pd17 118.80(14) 4_455 2
O107 Na1 Pd17 148.76(14) . 2
O214 Na1 Pd17 35.15(10) 2 2
Pd19 Na1 Pd17 133.52(8) 4_455 2
O106 Na1 Pd10 33.98(11) . .
O224 Na1 Pd10 113.58(14) 4_455 .
O212 Na1 Pd10 117.29(14) 2 .
O240 Na1 Pd10 115.06(14) 4_455 .
O107 Na1 Pd10 33.47(10) . .
O214 Na1 Pd10 114.07(12) 2 .
Pd19 Na1 Pd10 110.92(7) 4_455 .
Pd17 Na1 Pd10 115.31(7) 2 .
O130 Na2 O114 129.26(19) . 3_455
O130 Na2 O232 140.6(2) . 3_455
O114 Na2 O232 85.83(18) 3_455 3_455
O130 Na2 O127 70.77(16) . .
O114 Na2 O127 90.11(18) 3_455 .
O232 Na2 O127 134.61(19) 3_455 .
O130 Na2 O117 92.17(17) . 3_455
O114 Na2 O117 68.96(16) 3_455 3_455
O232 Na2 O117 84.32(18) 3_455 3_455
O127 Na2 O117 135.48(19) . 3_455
O130 Na2 O231 95.64(17) . 3_455
O114 Na2 O231 128.75(19) 3_455 3_455
O232 Na2 O231 66.19(16) 3_455 3_455
O127 Na2 O231 82.17(16) . 3_455
O117 Na2 O231 141.65(19) 3_455 3_455
O130 Na2 Pd3 36.48(11) . .
O114 Na2 Pd3 118.38(15) 3_455 .
O232 Na2 Pd3 147.57(15) 3_455 .
O127 Na2 Pd3 35.57(11) . .
O117 Na2 Pd3 123.08(14) 3_455 .
O231 Na2 Pd3 81.49(12) 3_455 .
O130 Na2 Pd1 117.23(13) . 3_455
O114 Na2 Pd1 34.48(11) 3_455 3_455
O232 Na2 Pd1 80.20(13) 3_455 3_455
O127 Na2 Pd1 118.28(14) . 3_455
O117 Na2 Pd1 34.85(11) 3_455 3_455
O231 Na2 Pd1 145.04(14) 3_455 3_455
Pd3 Na2 Pd1 132.08(8) . 3_455
O130 Na2 Pd16 119.41(14) . 3_455
O114 Na2 Pd16 111.30(14) 3_455 3_455
O232 Na2 Pd16 33.03(11) 3_455 3_455
O127 Na2 Pd16 111.57(13) . 3_455
O117 Na2 Pd16 112.60(15) 3_455 3_455
O231 Na2 Pd16 33.38(10) 3_455 3_455
Pd3 Na2 Pd16 114.54(7) . 3_455
Pd1 Na2 Pd16 113.13(7) 3_455 3_455
O1W Na3 O235 86.54(19) . .
O1W Na3 O2W 97.6(2) . .
O235 Na3 O2W 85.5(2) . .
O1W Na3 O233 144.0(2) . .
O235 Na3 O233 69.32(18) . .
O2W Na3 O233 106.3(2) . .
O1W Na3 O118 112.00(19) . .
O235 Na3 O118 159.6(2) . .
O2W Na3 O118 83.72(19) . .
O233 Na3 O118 97.27(18) . .
O1W Na3 O119 80.05(19) . .
O235 Na3 O119 124.5(2) . .
O2W Na3 O119 149.4(2) . .
O233 Na3 O119 91.76(18) . .
O118 Na3 O119 69.40(17) . .
O1W Na3 Pd7 108.40(15) . .
O235 Na3 Pd7 146.65(16) . .
O2W Na3 Pd7 120.31(16) . .
O233 Na3 Pd7 82.41(13) . .
O118 Na3 Pd7 36.92(11) . .
O119 Na3 Pd7 36.69(12) . .
O1W Na3 Pd25 120.04(16) . .
O235 Na3 Pd25 34.83(12) . .
O2W Na3 Pd25 90.39(15) . .
O233 Na3 Pd25 35.66(11) . .
O118 Na3 Pd25 127.94(15) . .
O119 Na3 Pd25 117.36(14) . .
Pd7 Na3 Pd25 117.84(8) . .
O1W Na3 Na12 42.72(14) . 3
O235 Na3 Na12 124.96(17) . 3
O2W Na3 Na12 115.29(17) . 3
O233 Na3 Na12 136.38(16) . 3
O118 Na3 Na12 75.40(14) . 3
O119 Na3 Na12 45.03(13) . 3
Pd7 Na3 Na12 65.91(7) . 3
Pd25 Na3 Na12 148.58(11) . 3
O7W Na4 O227 95.0(2) . 3_455
O7W Na4 O121 111.1(2) . .
O227 Na4 O121 104.1(2) 3_455 .
O7W Na4 O129 93.2(2) . .
O227 Na4 O129 169.1(2) 3_455 .
O121 Na4 O129 66.17(17) . .
O7W Na4 O6W 87.0(2) . .
O227 Na4 O6W 105.3(2) 3_455 .
O121 Na4 O6W 143.8(2) . .
O129 Na4 O6W 82.32(19) . .
O7W Na4 O229 158.7(2) . 3_455
O227 Na4 O229 67.25(17) 3_455 3_455
O121 Na4 O229 85.60(18) . 3_455
O129 Na4 O229 106.07(19) . 3_455
O6W Na4 O229 86.56(18) . 3_455
O7W Na4 Pd30 121.44(17) . 3_455
O227 Na4 Pd30 37.90(12) 3_455 3_455
O121 Na4 Pd30 112.73(15) . 3_455
O129 Na4 Pd30 139.68(16) . 3_455
O6W Na4 Pd30 79.77(13) . 3_455
O229 Na4 Pd30 37.31(11) 3_455 3_455
O7W Na4 Pd8 117.14(17) . .
O227 Na4 Pd8 133.88(16) 3_455 .
O121 Na4 Pd8 35.62(12) . .
O129 Na4 Pd8 35.26(12) . .
O6W Na4 Pd8 108.38(16) . .
O229 Na4 Pd8 84.15(12) 3_455 .
Pd30 Na4 Pd8 121.20(9) 3_455 .
O222 Na5 O109 91.32(19) 4_455 .
O222 Na5 O15W 93.7(2) 4_455 .
O109 Na5 O15W 165.5(3) . .
O222 Na5 O223 68.79(16) 4_455 4_455
O109 Na5 O223 88.99(19) . 4_455
O15W Na5 O223 105.5(3) . 4_455
O222 Na5 O1SE 159.5(2) 4_455 .
O109 Na5 O1SE 105.4(2) . .
O15W Na5 O1SE 73.0(3) . .
O223 Na5 O1SE 99.2(2) 4_455 .
O222 Na5 O128 98.10(19) 4_455 .
O109 Na5 O128 65.66(17) . .
O15W Na5 O128 100.1(3) . .
O223 Na5 O128 151.7(2) 4_455 .
O1SE Na5 O128 99.6(2) . .
O222 Na5 Pd9 118.60(16) 4_455 .
O109 Na5 Pd9 39.20(11) . .
O15W Na5 Pd9 127.5(2) . .
O223 Na5 Pd9 123.81(17) 4_455 .
O1SE Na5 Pd9 81.80(18) . .
O128 Na5 Pd9 39.66(12) . .
O222 Na5 Pd28 36.16(11) 4_455 4_455
O109 Na5 Pd28 78.53(12) . 4_455
O15W Na5 Pd28 113.1(2) . 4_455
O223 Na5 Pd28 36.01(11) 4_455 4_455
O1SE Na5 Pd28 135.11(17) . 4_455
O128 Na5 Pd28 121.28(15) . 4_455
Pd9 Na5 Pd28 117.22(8) . 4_455
O4W Na6 O115 85.5(2) . .
O4W Na6 O213 99.9(2) . .
O115 Na6 O213 158.7(2) . .
O4W Na6 O3W 83.3(2) . .
O115 Na6 O3W 87.14(19) . .
O213 Na6 O3W 113.88(19) . .
O4W Na6 O123 97.7(2) . .
O115 Na6 O123 66.76(16) . .
O213 Na6 O123 91.99(18) . .
O3W Na6 O123 153.63(19) . .
O4W Na6 O234 165.6(2) . .
O115 Na6 O234 108.86(18) . .
O213 Na6 O234 66.15(16) . .
O3W Na6 O234 98.59(19) . .
O123 Na6 O234 86.94(18) . .
O4W Na6 Pd21 126.66(17) . .
O115 Na6 Pd21 145.84(16) . .
O213 Na6 Pd21 40.28(11) . .
O3W Na6 Pd21 85.93(14) . .
O123 Na6 Pd21 113.27(15) . .
O234 Na6 Pd21 39.83(11) . .
O4W Na6 Pd12 108.73(18) . .
O115 Na6 Pd12 36.56(12) . .
O213 Na6 Pd12 123.44(16) . .
O3W Na6 Pd12 117.02(16) . .
O123 Na6 Pd12 37.68(10) . .
O234 Na6 Pd12 83.30(12) . .
Pd21 Na6 Pd12 122.55(9) . .
O4W Na6 Se10 86.11(18) . .
O115 Na6 Se10 25.49(12) . .
O213 Na6 Se10 172.36(16) . .
O3W Na6 Se10 61.86(14) . .
O123 Na6 Se10 91.85(12) . .
O234 Na6 Se10 107.48(13) . .
Pd21 Na6 Se10 132.10(9) . .
Pd12 Na6 Se10 57.94(4) . .
O4W Na6 Na14 52.6(2) . 3_445
O115 Na6 Na14 73.13(15) . 3_445
O213 Na6 Na14 93.67(15) . 3_445
O3W Na6 Na14 132.01(18) . 3_445
O123 Na6 Na14 45.55(14) . 3_445
O234 Na6 Na14 128.97(16) . 3_445
Pd21 Na6 Na14 133.23(11) . 3_445
Pd12 Na6 Na14 69.49(9) . 3_445
Se10 Na6 Na14 93.73(10) . 3_445
O16W Na7 O126 107.3(3) . .
O16W Na7 O124 80.2(2) . .
O126 Na7 O124 70.58(17) . .
O16W Na7 O215 97.8(3) . 3_455
O126 Na7 O215 154.9(2) . 3_455
O124 Na7 O215 116.0(2) . 3_455
O16W Na7 O230 150.7(3) . 3_455
O126 Na7 O230 91.39(18) . 3_455
O124 Na7 O230 85.25(18) . 3_455
O215 Na7 O230 66.12(17) 3_455 3_455
O16W Na7 O9W 86.2(2) . .
O126 Na7 O9W 85.2(2) . .
O124 Na7 O9W 146.9(2) . .
O215 Na7 O9W 95.5(2) 3_455 .
O230 Na7 O9W 118.4(2) 3_455 .
O16W Na7 Pd13 101.9(2) . .
O126 Na7 Pd13 35.93(11) . .
O124 Na7 Pd13 36.24(11) . .
O215 Na7 Pd13 139.50(16) 3_455 .
O230 Na7 Pd13 79.93(12) 3_455 .
O9W Na7 Pd13 120.61(19) . .
O16W Na7 Pd26 133.0(2) . 3_455
O126 Na7 Pd26 119.65(15) . 3_455
O124 Na7 Pd26 114.23(15) . 3_455
O215 Na7 Pd26 35.25(12) 3_455 3_455
O230 Na7 Pd26 35.73(11) 3_455 3_455
O9W Na7 Pd26 97.1(2) . 3_455
Pd13 Na7 Pd26 115.64(8) . 3_455
O14W Na8 O101 94.1(2) . 2_554
O14W Na8 O211 99.2(2) . .
O101 Na8 O211 162.5(2) 2_554 .
O14W Na8 O104 160.3(2) . 2_554
O101 Na8 O104 66.45(17) 2_554 2_554
O211 Na8 O104 100.42(19) . 2_554
O14W Na8 O218 102.6(2) . .
O101 Na8 O218 97.38(19) 2_554 .
O211 Na8 O218 68.82(16) . .
O104 Na8 O218 83.87(18) 2_554 .
O14W Na8 O5W 100.4(2) . .
O101 Na8 O5W 103.9(2) 2_554 .
O211 Na8 O5W 84.74(18) . .
O104 Na8 O5W 82.23(19) 2_554 .
O218 Na8 O5W 147.2(2) . .
O14W Na8 Pd5 123.57(19) . 2_554
O101 Na8 Pd5 36.75(12) 2_554 2_554
O211 Na8 Pd5 135.62(16) . 2_554
O104 Na8 Pd5 37.63(11) 2_554 2_554
O218 Na8 Pd5 108.18(14) . 2_554
O5W Na8 Pd5 77.12(14) . 2_554
O14W Na8 Pd22 117.41(19) . .
O101 Na8 Pd22 126.09(17) 2_554 .
O211 Na8 Pd22 36.90(11) . .
O104 Na8 Pd22 78.88(13) 2_554 .
O218 Na8 Pd22 36.84(10) . .
O5W Na8 Pd22 111.00(16) . .
Pd5 Na8 Pd22 115.64(9) 2_554 .
O238 Na9 O112 147.6(2) . 4_554
O238 Na9 O219 70.20(18) . .
O112 Na9 O219 113.5(2) 4_554 .
O238 Na9 O108 80.43(19) . 4_554
O112 Na9 O108 68.74(17) 4_554 4_554
O219 Na9 O108 82.22(19) . 4_554
O238 Na9 O19W 96.4(3) . .
O112 Na9 O19W 115.9(3) 4_554 .
O219 Na9 O19W 83.4(3) . .
O108 Na9 O19W 165.5(3) 4_554 .
O238 Na9 O22W 86.5(2) . .
O112 Na9 O22W 96.0(3) 4_554 .
O219 Na9 O22W 150.3(3) . .
O108 Na9 O22W 112.6(2) 4_554 .
O19W Na9 O22W 81.1(3) . .
O238 Na9 Pd4 110.58(16) . 4_554
O112 Na9 Pd4 37.03(11) 4_554 4_554
O219 Na9 Pd4 110.10(16) . 4_554
O108 Na9 Pd4 35.82(11) 4_554 4_554
O19W Na9 Pd4 152.5(3) . 4_554
O22W Na9 Pd4 94.9(2) . 4_554
O238 Na9 Pd23 35.11(12) . .
O112 Na9 Pd23 137.73(17) 4_554 .
O219 Na9 Pd23 35.21(12) . .
O108 Na9 Pd23 77.20(13) 4_554 .
O19W Na9 Pd23 92.0(3) . .
O22W Na9 Pd23 120.3(2) . .
Pd4 Na9 Pd23 112.97(8) 4_554 .
O13W Na10 O221 99.5(2) . .
O13W Na10 O105 127.3(3) . 2_554
O221 Na10 O105 91.5(2) . 2_554
O13W Na10 O216 127.1(3) . .
O221 Na10 O216 68.76(17) . .
O105 Na10 O216 105.0(2) 2_554 .
O13W Na10 O8W 109.4(3) . .
O221 Na10 O8W 145.1(2) . .
O105 Na10 O8W 86.2(2) 2_554 .
O216 Na10 O8W 78.2(2) . .
O13W Na10 Pd27 132.1(2) . .
O221 Na10 Pd27 38.01(11) . .
O105 Na10 Pd27 84.40(14) 2_554 .
O216 Na10 Pd27 37.00(12) . .
O8W Na10 Pd27 107.28(18) . .
O13W Na10 Pd6 95.2(2) . 2_554
O221 Na10 Pd6 111.25(17) . 2_554
O105 Na10 Pd6 34.30(11) 2_554 2_554
O216 Na10 Pd6 137.56(17) . 2_554
O8W Na10 Pd6 85.59(17) . 2_554
Pd27 Na10 Pd6 117.39(10) . 2_554
O13W Na10 Se22 91.2(2) . .
O221 Na10 Se22 25.05(12) . .
O105 Na10 Se22 77.85(14) 2_554 .
O216 Na10 Se22 92.67(14) . .
O8W Na10 Se22 159.1(2) . .
Pd27 Na10 Se22 58.07(6) . .
Pd6 Na10 Se22 88.76(8) 2_554 .
O21W Na11 O220 146.1(3) . .
O21W Na11 O217 89.1(3) . .
O220 Na11 O217 70.41(19) . .
O21W Na11 O105 130.0(3) . 2_554
O220 Na11 O105 81.97(19) . 2_554
O217 Na11 O105 102.9(2) . 2_554
O21W Na11 O116 115.6(3) . 2_554
O220 Na11 O116 88.3(2) . 2_554
O217 Na11 O116 155.1(2) . 2_554
O105 Na11 O116 60.06(16) 2_554 2_554
O21W Na11 Pd6 98.9(3) . 2_554
O220 Na11 Pd6 114.49(19) . 2_554
O217 Na11 Pd6 137.16(19) . 2_554
O105 Na11 Pd6 41.84(10) 2_554 2_554
O116 Na11 Pd6 41.36(11) 2_554 2_554
O21W Na11 O31W 55.0(4) . .
O220 Na11 O31W 93.0(3) . .
O217 Na11 O31W 76.0(3) . .
O105 Na11 O31W 174.9(3) 2_554 .
O116 Na11 O31W 119.2(3) 2_554 .
Pd6 Na11 O31W 141.4(3) 2_554 .
O21W Na11 Pd18 125.7(2) . .
O220 Na11 Pd18 36.66(13) . .
O217 Na11 Pd18 37.01(12) . .
O105 Na11 Pd18 81.90(13) 2_554 .
O116 Na11 Pd18 118.55(16) 2_554 .
Pd6 Na11 Pd18 123.73(12) 2_554 .
O31W Na11 Pd18 94.6(3) . .
O21W Na11 Se15 117.1(3) . 2_554
O220 Na11 Se15 85.10(16) . 2_554
O217 Na11 Se15 76.94(15) . 2_554
O105 Na11 Se15 29.00(11) 2_554 2_554
O116 Na11 Se15 88.88(15) 2_554 2_554
Pd6 Na11 Se15 61.87(7) 2_554 2_554
O31W Na11 Se15 151.8(3) . 2_554
Pd18 Na11 Se15 67.53(7) . 2_554
O3SE Na12 O12W 147.7(3) 3_445 .
O3SE Na12 O1W 135.2(3) 3_445 3_445
O12W Na12 O1W 75.6(3) . 3_445
O3SE Na12 O110 93.2(2) 3_445 .
O12W Na12 O110 79.3(2) . .
O1W Na12 O110 111.8(2) 3_445 .
O3SE Na12 O119 95.0(2) 3_445 3_445
O12W Na12 O119 82.9(2) . 3_445
O1W Na12 O119 75.74(18) 3_445 3_445
O110 Na12 O119 158.0(2) . 3_445
O3SE Na12 O102 87.8(2) 3_445 .
O12W Na12 O102 114.6(2) . .
O1W Na12 O102 74.01(19) 3_445 .
O110 Na12 O102 61.28(18) . .
O119 Na12 O102 139.3(2) 3_445 .
O3SE Na12 O2SE 59.4(2) 3_445 3_445
O12W Na12 O2SE 88.5(3) . 3_445
O1W Na12 O2SE 161.7(3) 3_445 3_445
O110 Na12 O2SE 73.17(19) . 3_445
O119 Na12 O2SE 93.6(2) 3_445 3_445
O102 Na12 O2SE 121.8(2) . 3_445
O3SE Na12 Pd15 113.4(2) 3_445 .
O12W Na12 Pd15 79.6(2) . .
O1W Na12 Pd15 75.06(15) 3_445 .
O110 Na12 Pd15 38.19(12) . .
O119 Na12 Pd15 148.85(17) 3_445 .
O102 Na12 Pd15 37.06(11) . .
O2SE Na12 Pd15 111.34(17) 3_445 .
O3SE Na12 Se1A 28.93(17) 3_445 3_445
O12W Na12 Se1A 119.3(2) . 3_445
O1W Na12 Se1A 154.2(2) 3_445 3_445
O110 Na12 Se1A 92.45(15) . 3_445
O119 Na12 Se1A 85.05(14) 3_445 3_445
O102 Na12 Se1A 112.77(16) . 3_445
O2SE Na12 Se1A 33.51(13) 3_445 3_445
Pd15 Na12 Se1A 126.03(11) . 3_445
O3SE Na12 Se20 111.7(2) 3_445 3_445
O12W Na12 Se20 56.79(18) . 3_445
O1W Na12 Se20 79.86(15) 3_445 3_445
O110 Na12 Se20 130.9(2) . 3_445
O119 Na12 Se20 27.72(11) 3_445 3_445
O102 Na12 Se20 153.87(17) . 3_445
O2SE Na12 Se20 83.93(16) 3_445 3_445
Pd15 Na12 Se20 133.88(13) . 3_445
Se1A Na12 Se20 91.15(9) 3_445 3_445
O3SE Na12 Na3 105.7(2) 3_445 3_445
O12W Na12 Na3 94.4(2) . 3_445
O1W Na12 Na3 40.52(14) 3_445 3_445
O110 Na12 Na3 151.74(18) . 3_445
O119 Na12 Na3 42.33(12) 3_445 3_445
O102 Na12 Na3 97.92(16) . 3_445
O2SE Na12 Na3 134.64(18) 3_445 3_445
Pd15 Na12 Na3 113.70(11) . 3_445
Se1A Na12 Na3 114.23(12) 3_445 3_445
Se20 Na12 Na3 61.05(7) 3_445 3_445
O120 Na13 O20W 157.9(4) . .
O120 Na13 O11W 89.6(3) . .
O20W Na13 O11W 102.4(4) . .
O120 Na13 O122 67.77(18) . .
O20W Na13 O122 96.7(4) . .
O11W Na13 O122 155.8(3) . .
O120 Na13 O10W 84.8(2) . .
O20W Na13 O10W 77.6(3) . .
O11W Na13 O10W 86.1(3) . .
O122 Na13 O10W 83.6(2) . .
O120 Na13 O234 96.20(19) . .
O20W Na13 O234 95.0(3) . .
O11W Na13 O234 116.3(2) . .
O122 Na13 O234 76.13(17) . .
O10W Na13 O234 157.5(3) . .
O120 Na13 Pd2 34.39(13) . .
O20W Na13 Pd2 132.5(4) . .
O11W Na13 Pd2 123.5(2) . .
O122 Na13 Pd2 35.87(11) . .
O10W Na13 Pd2 92.9(2) . .
O234 Na13 Pd2 76.32(12) . .
O120 Na13 Pd21 129.33(18) . .
O20W Na13 Pd21 66.7(2) . .
O11W Na13 Pd21 102.1(2) . .
O122 Na13 Pd21 98.98(15) . .
O10W Na13 Pd21 144.3(2) . .
O234 Na13 Pd21 34.59(10) . .
Pd2 Na13 Pd21 110.03(10) . .
O17W Na14 O237 88.4(3) . .
O17W Na14 O18W 89.4(4) . .
O237 Na14 O18W 143.1(3) . .
O17W Na14 O239 118.6(3) . .
O237 Na14 O239 69.7(2) . .
O18W Na14 O239 79.3(3) . .
O17W Na14 O123 86.2(3) . 3
O237 Na14 O123 123.4(3) . 3
O18W Na14 O123 93.1(3) . 3
O239 Na14 O123 153.6(3) . 3
O17W Na14 O4W 156.2(3) . 3
O237 Na14 O4W 78.3(2) . 3
O18W Na14 O4W 113.1(3) . 3
O239 Na14 O4W 75.2(2) . 3
O123 Na14 O4W 84.9(2) 3 3
O17W Na14 Pd24 113.1(3) . .
O237 Na14 Pd24 35.39(14) . .
O18W Na14 Pd24 115.1(3) . .
O239 Na14 Pd24 35.99(12) . .
O123 Na14 Pd24 144.9(2) 3 .
O4W Na14 Pd24 65.54(16) 3 .
O17W Na14 Se26 79.1(3) . 3
O237 Na14 Se26 149.0(2) . 3
O18W Na14 Se26 65.7(2) . 3
O239 Na14 Se26 141.0(2) . 3
O123 Na14 Se26 28.51(12) 3 3
O4W Na14 Se26 102.44(18) 3 3
Pd24 Na14 Se26 167.60(16) . 3
O17W Na14 Se29 87.2(2) . .
O237 Na14 Se29 24.78(14) . .
O18W Na14 Se29 167.5(3) . .
O239 Na14 Se29 91.78(17) . .
O123 Na14 Se29 98.67(17) 3 .
O4W Na14 Se29 72.39(17) 3 .
Pd24 Na14 Se29 55.84(7) . .
Se26 Na14 Se29 125.28(14) 3 .
O17W Na14 Na6 129.3(3) . 3
O237 Na14 Na6 105.3(2) . 3
O18W Na14 Na6 104.4(3) . 3
O239 Na14 Na6 111.9(2) . 3
O123 Na14 Na6 45.29(14) 3 3
O4W Na14 Na6 39.94(15) 3 3
Pd24 Na14 Na6 104.58(14) . 3
Se26 Na14 Na6 64.12(9) 3 3
Se29 Na14 Na6 87.01(12) . 3
Na3 O1W Na12 96.8(2) . 3
Na6 O4W Na14 87.5(3) . 3_445

loop_
_geom_bond_atom_site_label_1
_geom_bond_atom_site_label_2
_geom_bond_distance
_geom_bond_site_symmetry_2
O101 Se18 1.674(5) .
O101 Pd5 2.011(5) .
O101 Na8 2.412(5) 2
O102 Se18 1.730(5) .
O102 Pd15 1.979(5) .
O102 Na12 2.673(6) .
O103 Se18 1.700(4) .
O103 Pd11 2.032(5) .
O104 Se15 1.702(5) .
O104 Pd5 2.046(4) .
O104 Na8 2.424(6) 2
O105 Se15 1.716(4) .
O105 Pd6 2.032(4) .
O105 Na10 2.398(6) 2
O105 Na11 2.638(6) 2
O106 Se15 1.685(4) .
O106 Pd10 2.057(4) .
O106 Na1 2.338(5) .
O107 Se14 1.695(4) .
O107 Pd10 2.009(4) .
O107 Na1 2.439(5) .
O108 Se14 1.686(5) .
O108 Pd4 2.000(4) .
O108 Na9 2.433(6) 4_455
O109 Se14 1.688(4) .
O109 Pd9 2.015(4) .
O109 Na5 2.357(6) .
O110 Se23 1.670(5) .
O110 Pd15 2.032(5) .
O110 Na12 2.485(6) .
O111 Se23 1.690(5) .
O111 Pd14 2.054(5) .
O112 Se23 1.647(5) .
O112 Pd4 2.054(5) .
O112 Na9 2.411(6) 4_455
O113 Se10 1.713(4) .
O113 Pd11 2.028(4) .
O114 Se10 1.679(4) .
O114 Pd1 2.021(4) .
O114 Na2 2.382(5) 3_545
O115 Se10 1.719(5) .
O115 Pd12 2.006(4) .
O115 Na6 2.321(5) .
O116 Se24 1.673(5) .
O116 Pd6 2.024(5) .
O116 Na11 2.702(6) 2
O117 Se24 1.675(5) .
O117 Pd1 2.019(4) .
O117 Na2 2.462(5) 3_545
O118 Se24 1.676(5) .
O118 Pd7 2.038(4) .
O118 Na3 2.407(5) .
O119 Se20 1.702(5) .
O119 Pd7 2.025(5) .
O119 Na3 2.432(5) .
O119 Na12 2.555(6) 3
O120 Se20 1.694(5) .
O120 Pd2 1.992(5) .
O120 Na13 2.340(6) .
O121 Se20 1.711(5) .
O121 Pd8 2.009(5) .
O121 Na4 2.391(5) .
O122 Se26 1.668(4) .
O122 Pd2 2.028(4) .
O122 Na13 2.461(5) .
O123 Se26 1.686(5) .
O123 Pd12 2.030(4) .
O123 Na6 2.538(5) .
O123 Na14 2.549(7) 3_445
O124 Se26 1.693(5) .
O124 Pd13 2.050(4) .
O124 Na7 2.393(5) .
O125 Se19 1.661(5) .
O125 Pd14 2.009(5) .
O126 Se19 1.704(4) .
O126 Pd13 2.045(4) .
O126 Na7 2.348(5) .
O127 Se19 1.669(5) .
O127 Pd3 2.028(4) .
O127 Na2 2.457(5) .
O128 Se17 1.697(4) .
O128 Pd9 2.035(5) .
O128 Na5 2.575(5) .
O129 Se17 1.717(4) .
O129 Pd8 1.992(5) .
O129 Na4 2.397(5) .
O130 Se17 1.676(5) .
O130 Pd3 2.081(4) .
O130 Na2 2.372(5) .
O131 Pd8 2.027(4) .
O131 Pd3 2.029(4) .
O131 Pd9 2.019(4) .
O131 Na01 2.689(7) .
O132 Pd3 1.931(4) .
O132 Pd14 1.973(4) .
O132 Pd13 1.970(4) .
O132 Na01 2.880(7) .
O133 Pd8 1.967(5) .
O133 Pd2 1.977(4) .
O133 Pd7 2.011(4) .
O133 Na01 2.578(7) .
O134 Pd12 1.986(4) .
O134 Pd2 2.005(5) .
O134 Pd13 2.040(4) .
O134 Na01 2.637(6) .
O135 Pd6 1.966(4) .
O135 Pd1 1.972(5) .
O135 Pd7 1.996(5) .
O135 Na01 2.653(7) .
O136 Pd11 1.976(4) .
O136 Pd1 2.025(4) .
O136 Pd12 2.028(4) .
O136 Na01 2.627(6) .
O137 Pd5 2.008(4) .
O137 Pd10 2.010(4) .
O137 Pd6 2.044(4) .
O137 Na01 2.678(6) .
O138 Pd5 1.950(4) .
O138 Pd15 1.968(4) .
O138 Pd11 1.983(4) .
O138 Na01 2.746(7) .
O139 Pd10 1.948(4) .
O139 Pd4 1.943(4) .
O139 Pd9 1.964(4) .
O139 Na01 2.863(6) .
O140 Pd15 2.001(4) .
O140 Pd4 2.039(4) .
O140 Pd14 2.092(4) .
O140 Na01 2.747(7) .
Na01 Pd2 3.616(4) .
Na01 Pd8 3.657(5) .
Se11 O230 1.687(4) .
Se11 O231 1.670(4) .
Se11 O229 1.709(5) .
Se12 O238 1.691(5) .
Se12 O239 1.707(4) .
Se12 O240 1.704(5) .
Se13 O211 1.688(4) .
Se13 O213 1.694(4) .
Se13 O212 1.680(4) .
Se15 Na11 3.452(4) 2
Se16 O214 1.687(4) .
Se16 O216 1.692(4) .
Se16 O215 1.723(5) .
Se10 Na6 3.494(3) .
Pd1 Pd6 3.2491(7) .
Pd1 Pd11 3.2590(7) .
Pd1 Na2 3.469(3) 3_545
Pd2 Pd8 3.1945(7) .
Pd2 Pd12 3.1927(8) .
Pd2 Na13 3.421(3) .
Pd3 Pd14 3.1808(8) .
Pd3 Pd8 3.2253(8) .
Pd3 Na2 3.437(3) .
Pd4 Pd9 3.1784(8) .
Pd4 Pd15 3.2279(8) .
Pd4 Pd10 3.2313(8) .
Pd4 Na9 3.378(3) 4_455
Pd5 Pd15 3.2001(8) .
Pd5 Pd11 3.2085(7) .
Pd5 Pd10 3.2078(8) .
Pd5 Pd6 3.2212(8) .
Pd5 Na8 3.333(3) 2
Pd6 Na11 2.981(4) 2
Pd6 Na10 3.498(3) 2
Pd7 Na3 3.360(3) .
Pd8 Na4 3.391(3) .
Pd9 Na5 3.183(3) .
Pd10 Na1 3.527(2) .
Pd12 Na6 3.318(3) .
Pd13 Na7 3.413(3) .
Pd15 Na12 3.284(4) .
O201 Pd21 1.996(4) .
O201 Pd17 1.980(4) .
O201 Pd22 2.020(4) .
O201 Na02 2.701(7) .
O202 Pd26 1.961(4) .
O202 Pd17 1.989(4) .
O202 Pd27 2.001(4) .
O202 Na02 2.770(7) .
O203 Pd22 1.969(4) .
O203 Pd18 1.984(4) .
O203 Pd23 1.971(5) .
O203 Na02 2.678(7) .
O204 Pd18 2.011(5) .
O204 Pd27 2.004(4) .
O204 Pd28 2.034(4) .
O204 Na02 2.668(6) .
O205 Pd24 2.019(4) .
O205 Pd19 2.014(4) .
O205 Pd23 2.015(4) .
O205 Na02 2.648(7) .
O206 Pd19 1.924(5) .
O206 Pd28 1.976(4) .
O206 Pd29 1.981(4) .
O206 Na02 2.787(7) .
O207 Pd20 1.958(4) .
O207 Pd25 1.960(4) .
O207 Pd24 1.974(4) .
O207 Na02 2.752(6) .
O208 Pd20 2.009(5) .
O208 Pd30 1.996(5) .
O208 Pd29 2.038(4) .
O208 Na02 2.733(7) .
O209 Pd25 1.990(4) .
O209 Pd21 2.020(4) .
O209 Pd16 2.009(4) .
O209 Na02 2.641(7) .
O210 Pd26 1.961(4) .
O210 Pd16 1.994(4) .
O210 Pd30 2.007(4) .
O210 Na02 2.728(7) .
O211 Pd22 2.037(4) .
O211 Na8 2.390(5) .
O212 Pd17 2.034(4) .
O212 Na1 2.358(5) 2_554
O213 Pd21 2.037(4) .
O213 Na6 2.389(5) .
O214 Pd17 2.030(4) .
O214 Na1 2.503(5) 2_554
O215 Pd26 2.014(5) .
O215 Na7 2.407(5) 3_545
O216 Pd27 2.010(5) .
O216 Na10 2.421(5) .
O217 Se27 1.655(5) .
O217 Pd18 2.018(5) .
O217 Na11 2.412(6) .
O218 Se27 1.699(4) .
O218 Pd22 2.030(4) .
O218 Na8 2.426(5) .
O219 Se27 1.683(5) .
O219 Pd23 2.007(5) .
O219 Na9 2.407(6) .
O220 Se22 1.686(5) .
O220 Pd18 2.032(4) .
O220 Na11 2.243(6) .
O221 Se22 1.695(5) .
O221 Pd27 2.057(4) .
O221 Na10 2.381(5) .
O222 Se22 1.688(5) .
O222 Pd28 2.013(4) .
O222 Na5 2.369(5) 4_554
O223 Se25 1.689(4) .
O223 Pd28 1.998(5) .
O223 Na5 2.425(5) 4_554
O224 Se25 1.706(5) .
O224 Pd19 2.023(5) .
O224 Na1 2.353(5) 4_554
O225 Se25 1.717(5) .
O225 Pd29 2.009(5) .
O226 Se28 1.694(5) .
O226 Pd29 2.056(5) .
O227 Se28 1.698(5) .
O227 Pd30 2.016(5) .
O227 Na4 2.373(5) 3_545
O228 Se28 1.649(6) .
O228 Pd20 2.060(5) .
O229 Pd30 1.981(4) .
O229 Na4 2.518(6) 3_545
O230 Pd26 2.018(4) .
O230 Na7 2.500(5) 3_545
O231 Pd16 2.036(4) .
O231 Na2 2.501(5) 3_545
O232 Se21 1.669(5) .
O232 Pd16 2.045(4) .
O232 Na2 2.412(5) 3_545
O233 Se21 1.677(5) .
O233 Pd25 2.032(4) .
O233 Na3 2.379(5) .
O234 Se21 1.707(4) .
O234 Pd21 2.024(4) .
O234 Na6 2.579(6) .
O234 Na13 2.743(6) .
O235 Se29 1.696(5) .
O235 Pd25 2.001(5) .
O235 Na3 2.367(5) .
O236 Se29 1.699(5) .
O236 Pd20 2.026(5) .
O237 Se29 1.722(5) .
O237 Pd24 2.017(5) .
O237 Na14 2.324(7) .
O238 Pd23 2.019(4) .
O238 Na9 2.334(5) .
O239 Pd24 2.022(5) .
O239 Na14 2.429(6) .
O240 Pd19 2.061(4) .
O240 Na1 2.427(5) 4_554
Na02 Pd18 3.697(5) .
Na02 Pd21 3.705(6) .
Se22 Na10 3.520(4) .
Se26 Na14 3.408(5) 3_445
Se29 Na14 3.529(5) .
Se20 Na12 3.480(4) 3
Pd16 Pd30 3.1351(7) .
Pd16 Pd21 3.1683(7) .
Pd16 Pd25 3.2191(8) .
Pd16 Pd26 3.2298(7) .
Pd16 Na2 3.588(3) 3_545
Pd17 Pd26 3.2345(7) .
Pd17 Na1 3.475(3) 2_554
Pd18 Pd23 3.1405(8) .
Pd18 Pd27 3.1971(8) .
Pd18 Pd28 3.2295(8) .
Pd18 Pd22 3.2493(7) .
Pd18 Na11 3.328(3) .
Pd19 Pd29 3.1960(8) .
Pd19 Pd24 3.2279(8) .
Pd19 Na1 3.346(3) 4_554
Pd20 Pd29 3.2237(8) .
Pd20 Pd24 3.2248(8) .
Pd20 Pd25 3.2446(8) .
Pd21 Na6 3.150(3) .
Pd21 Na13 3.551(4) .
Pd22 Na8 3.357(3) .
Pd23 Na9 3.417(3) .
Pd24 Na14 3.397(5) .
Pd25 Na3 3.418(3) .
Pd26 Na7 3.423(3) 3_545
Pd27 Na10 3.319(3) .
Pd28 Na5 3.361(3) 4_554
Pd30 Na4 3.265(3) 3_545
Se1A O3SE 1.680(6) .
Se1A O1SE 1.697(5) .
Se1A O2SE 1.815(6) .
Se1A Na12 3.287(4) 3
O1SE Na5 2.417(7) .
O2SE Na12 2.782(8) 3
O3SE Na12 2.335(9) 3
Na1 O224 2.353(5) 4_455
Na1 O212 2.358(5) 2
Na1 O240 2.427(5) 4_455
Na1 O214 2.503(5) 2
Na1 Pd19 3.346(3) 4_455
Na1 Pd17 3.475(3) 2
Na2 O114 2.382(5) 3_455
Na2 O232 2.412(5) 3_455
Na2 O117 2.462(5) 3_455
Na2 O231 2.501(5) 3_455
Na2 Pd1 3.469(3) 3_455
Na2 Pd16 3.588(3) 3_455
Na3 O1W 2.361(6) .
Na3 O2W 2.375(6) .
Na3 Na12 3.608(4) 3
Na4 O7W 2.326(6) .
Na4 O227 2.373(5) 3_455
Na4 O6W 2.444(7) .
Na4 O229 2.518(6) 3_455
Na4 Pd30 3.265(3) 3_455
Na5 O222 2.369(5) 4_455
Na5 O15W 2.415(7) .
Na5 O223 2.425(5) 4_455
Na5 Pd28 3.361(3) 4_455
Na6 O4W 2.294(7) .
Na6 O3W 2.391(6) .
Na6 Na14 3.571(6) 3_445
Na7 O16W 2.315(7) .
Na7 O215 2.407(5) 3_455
Na7 O230 2.500(5) 3_455
Na7 O9W 2.591(7) .
Na7 Pd26 3.423(3) 3_455
Na8 O14W 2.343(7) .
Na8 O101 2.412(5) 2_554
Na8 O104 2.424(6) 2_554
Na8 O5W 2.432(6) .
Na8 Pd5 3.333(3) 2_554
Na9 O112 2.410(6) 4_554
Na9 O108 2.433(6) 4_554
Na9 O19W 2.471(10) .
Na9 O22W 2.514(9) .
Na9 Pd4 3.378(3) 4_554
Na10 O13W 2.264(8) .
Na10 O105 2.398(6) 2_554
Na10 O8W 2.433(7) .
Na10 Pd6 3.498(3) 2_554
Na11 O21W 2.253(9) .
Na11 O105 2.638(6) 2_554
Na11 O116 2.702(6) 2_554
Na11 Pd6 2.981(4) 2_554
Na11 O31W 2.957(14) .
Na11 Se15 3.452(4) 2_554
Na12 O3SE 2.334(9) 3_445
Na12 O12W 2.458(9) .
Na12 O1W 2.465(6) 3_445
Na12 O119 2.555(6) 3_445
Na12 O2SE 2.782(8) 3_445
Na12 Se1A 3.287(4) 3_445
Na12 Se20 3.481(4) 3_445
Na12 Na3 3.608(4) 3_445
Na13 O20W 2.341(11) .
Na13 O11W 2.374(9) .
Na13 O10W 2.524(8) .
Na14 O17W 2.240(12) .
Na14 O18W 2.386(10) .
Na14 O123 2.549(7) 3
Na14 O4W 2.838(9) 3
Na14 Se26 3.408(5) 3
Na14 Na6 3.570(6) 3
O1W Na12 2.465(6) 3
O4W Na14 2.838(9) 3_445
